data_4072204
loop_
_publ_author_name
'Kimura, Tsutomu'
'Uozumi, Yasuhiro'

_publ_section_title
;
 Synthesis of [2,6-Bis(2-oxazolinyl)phenyl]palladium Complexes via the
 Ligand Introduction Route
;
_journal_issue 19
_journal_name_full Organometallics
_journal_page_first 5159
_journal_paper_doi 10.1021/om800666x
_journal_volume 27
_journal_year 2008
_chemical_absolute_configuration syn
_chemical_formula_moiety 'C20 H27 Cl N2 O2 Pd '
_chemical_formula_sum 'C20 H27 Cl N2 O2 Pd'
_chemical_formula_weight 469.30
_space_group_IT_number 4
_symmetry_cell_setting monoclinic
_symmetry_Int_Tables_number 4
_symmetry_space_group_name_Hall 'P 2yb'
_symmetry_space_group_name_H-M 'P 1 21 1'
_cell_angle_alpha 90
_cell_angle_beta 117.754(4)
_cell_angle_gamma 90
_cell_formula_units_Z 6
_cell_length_a 12.4126(11)
_cell_length_b 20.842(2)
_cell_length_c 13.268(2)
_cell_measurement_reflns_used 10857
_cell_measurement_temperature 173.1
_cell_measurement_theta_max 27.5
_cell_measurement_theta_min 3.1
_cell_volume 3037.6(6)
_computing_cell_refinement CrystalClear
_computing_data_collection CrystalClear
_computing_data_reduction CrystalStructure
_computing_publication_material 'CrystalStructure Ver. 3.5.1'
_computing_structure_refinement CRYSTALS
_computing_structure_solution SIR92
_diffrn_detector_area_resol_mean 7.31
_diffrn_measured_fraction_theta_full 0.9869
_diffrn_measured_fraction_theta_max 0.9893
_diffrn_measurement_device_type 'Rigaku Saturn'
_diffrn_measurement_method \w
_diffrn_radiation_type 'Mo K\a'
_diffrn_radiation_wavelength 0.7107
_diffrn_reflns_av_R_equivalents 0.033
_diffrn_reflns_limit_h_max 11
_diffrn_reflns_limit_h_min -16
_diffrn_reflns_limit_k_max 23
_diffrn_reflns_limit_k_min -26
_diffrn_reflns_limit_l_max 17
_diffrn_reflns_limit_l_min -17
_diffrn_reflns_number 47712
_diffrn_reflns_theta_full 27.50
_diffrn_reflns_theta_max 27.48
_exptl_absorpt_coefficient_mu 1.065
_exptl_absorpt_correction_T_max 0.808
_exptl_absorpt_correction_T_min 0.777
_exptl_absorpt_correction_type numerical
_exptl_absorpt_process_details
;
    Higashi, T. (1999). Program for Absorption Correction.
    Rigaku Corporation, Tokyo, Japan.
;
_exptl_crystal_colour yellow
_exptl_crystal_density_diffrn 1.539
_exptl_crystal_density_method 'not measured'
_exptl_crystal_description block
_exptl_crystal_F_000 1440.00
_exptl_crystal_size_max 0.25
_exptl_crystal_size_mid 0.20
_exptl_crystal_size_min 0.20
_refine_diff_density_max 1.59
_refine_diff_density_min -0.61
_refine_ls_extinction_method none
_refine_ls_goodness_of_fit_ref 1.088
_refine_ls_hydrogen_treatment refall
_refine_ls_number_parameters 769
_refine_ls_number_reflns 7080
_refine_ls_R_factor_gt 0.0360
_refine_ls_shift/su_max 0.0020
_refine_ls_structure_factor_coef F
_refine_ls_weighting_details 'w = 1/[0.0007Fo^2^ + 1.0000\s(Fo^2^)]'
_refine_ls_weighting_scheme calc
_refine_ls_wR_factor_ref 0.0450
_reflns_number_gt 6546
_reflns_number_total 7092
_reflns_threshold_expression F^2^>2.0\s(F^2^)
_cod_data_source_file om800666x_si_001.cif
_cod_data_source_block '__iBuphebox'
_cod_original_cell_volume 3037.7(5)
_cod_original_formula_sum 'C20 H27 Cl N2 O2 Pd '
_cod_database_code 4072204

loop_
_symmetry_equiv_pos_as_xyz
x,y,z
-x,y+1/2,-z

loop_
_atom_site_label
_atom_site_type_symbol
_atom_site_fract_x
_atom_site_fract_y
_atom_site_fract_z
_atom_site_U_iso_or_equiv
_atom_site_adp_type
_atom_site_occupancy
_atom_site_symmetry_multiplicity
_atom_site_calc_flag
Pd(1) Pd 1.25582(4) 0.56013(4) 0.00863(3) 0.02525(10) Uani 1.00 1 d
Pd(2) Pd 1.19023(4) 0.74143(4) -0.17722(4) 0.02910(12) Uani 1.00 1 d
Pd(3) Pd 0.86672(4) 0.90577(4) -0.23957(3) 0.02482(10) Uani 1.00 1 d
Cl(1) Cl 1.47367(13) 0.54707(8) 0.11044(13) 0.0356(4) Uani 1.00 1 d
Cl(2) Cl 1.2818(2) 0.75167(11) -0.3012(2) 0.0502(5) Uani 1.00 1 d
Cl(3) Cl 0.7889(1) 0.92285(8) -0.44176(12) 0.0344(4) Uani 1.00 1 d
O(1) O 1.1014(4) 0.5670(3) -0.3418(3) 0.0379(12) Uani 1.00 1 d
O(2) O 1.0484(4) 0.5740(2) 0.1761(4) 0.0352(12) Uani 1.00 1 d
O(3) O 0.8170(4) 0.7526(2) -0.3172(4) 0.0397(13) Uani 1.00 1 d
O(4) O 1.4076(4) 0.7199(2) 0.1673(4) 0.0353(11) Uani 1.00 1 d
O(5) O 0.6269(4) 0.8905(2) -0.1075(4) 0.0352(12) Uani 1.00 1 d
O(6) O 1.2369(4) 0.9080(3) -0.0323(4) 0.0383(12) Uani 1.00 1 d
N(1) N 1.2336(4) 0.5608(3) -0.1552(4) 0.0298(12) Uani 1.00 1 d
N(2) N 1.2044(4) 0.5655(2) 0.1366(4) 0.0271(12) Uani 1.00 1 d
N(3) N 1.0082(5) 0.7513(3) -0.2923(4) 0.0332(13) Uani 1.00 1 d
N(4) N 1.3419(4) 0.7311(3) -0.0199(4) 0.0311(13) Uani 1.00 1 d
N(5) N 0.7060(4) 0.8990(3) -0.2281(4) 0.0279(12) Uani 1.00 1 d
N(6) N 1.0512(4) 0.9103(3) -0.1852(4) 0.0285(12) Uani 1.00 1 d
C(1) C 1.0807(5) 0.5692(3) -0.0795(5) 0.0268(13) Uani 1.00 1 d
C(2) C 1.0280(5) 0.5720(3) -0.1971(5) 0.030(2) Uani 1.00 1 d
C(3) C 0.9025(6) 0.5759(3) -0.2608(5) 0.038(2) Uani 1.00 1 d
C(4) C 0.8332(6) 0.5774(3) -0.2038(6) 0.039(2) Uani 1.00 1 d
C(5) C 0.8847(5) 0.5755(3) -0.0860(5) 0.033(2) Uani 1.00 1 d
C(6) C 1.0102(5) 0.5715(3) -0.0236(5) 0.029(2) Uani 1.00 1 d
C(7) C 1.1233(6) 0.5673(3) -0.2318(5) 0.033(2) Uani 1.00 1 d
C(8) C 1.2220(6) 0.5649(4) -0.3353(5) 0.039(2) Uani 1.00 1 d
C(9) C 1.3096(6) 0.5487(3) -0.2110(5) 0.032(2) Uani 1.00 1 d
C(10) C 1.3511(5) 0.4789(3) -0.1932(5) 0.032(2) Uani 1.00 1 d
C(11) C 1.4402(6) 0.4604(3) -0.2382(5) 0.035(2) Uani 1.00 1 d
C(12) C 1.4658(7) 0.3883(4) -0.2213(7) 0.050(2) Uani 1.00 1 d
C(13) C 1.5581(6) 0.4983(3) -0.1814(7) 0.044(2) Uani 1.00 1 d
C(14) C 1.0892(5) 0.5697(3) 0.0999(5) 0.027(1) Uani 1.00 1 d
C(15) C 1.1566(6) 0.5774(3) 0.2866(5) 0.035(2) Uani 1.00 1 d
C(16) C 1.2648(5) 0.5627(3) 0.2628(4) 0.0263(13) Uani 1.00 1 d
C(17) C 1.3717(5) 0.6091(3) 0.3182(5) 0.030(2) Uani 1.00 1 d
C(18) C 1.4644(6) 0.5922(4) 0.4406(6) 0.046(2) Uani 1.00 1 d
C(19) C 1.5699(6) 0.6383(4) 0.4833(6) 0.050(2) Uani 1.00 1 d
C(20) C 1.4087(9) 0.5904(6) 0.5216(7) 0.081(3) Uani 1.00 1 d
C(21) C 1.1160(6) 0.7396(3) -0.0777(5) 0.029(2) Uani 1.00 1 d
C(22) C 0.9899(6) 0.7413(3) -0.1255(5) 0.030(2) Uani 1.00 1 d
C(23) C 0.9367(6) 0.7398(3) -0.0528(6) 0.034(2) Uani 1.00 1 d
C(24) C 1.0100(6) 0.7380(3) 0.0630(6) 0.037(2) Uani 1.00 1 d
C(25) C 1.1374(7) 0.7347(3) 0.1118(6) 0.037(2) Uani 1.00 1 d
C(26) C 1.1893(6) 0.7354(3) 0.0384(5) 0.031(2) Uani 1.00 1 d
C(27) C 0.9387(5) 0.7485(3) -0.2466(5) 0.031(2) Uani 1.00 1 d
C(28) C 0.8063(6) 0.7546(4) -0.4311(6) 0.048(2) Uani 1.00 1 d
C(29) C 0.9351(6) 0.7657(3) -0.4148(6) 0.039(2) Uani 1.00 1 d
C(30) C 0.9700(8) 0.7247(4) -0.4910(7) 0.057(2) Uiso 1.00 1 d
C(31) C 0.982(1) 0.7693(8) -0.5776(13) 0.118(5) Uiso 1.00 1 d
C(32) C 1.019(2) 0.7119(10) -0.641(2) 0.179(8) Uiso 1.00 1 d
C(33) C 0.8988(11) 0.8078(7) -0.6493(8) 0.108(4) Uani 1.00 1 d
C(34) C 1.3155(6) 0.7299(3) 0.0617(5) 0.030(2) Uani 1.00 1 d
C(35) C 1.5175(6) 0.7118(4) 0.1526(6) 0.041(2) Uani 1.00 1 d
C(36) C 1.4709(5) 0.7138(3) 0.0225(6) 0.033(2) Uani 1.00 1 d
C(37) C 1.5407(6) 0.7591(3) -0.0165(7) 0.041(2) Uani 1.00 1 d
C(38) C 1.6463(6) 0.7273(3) -0.0273(7) 0.049(2) Uani 1.00 1 d
C(39) C 1.5989(8) 0.6892(4) -0.1370(8) 0.057(3) Uani 1.00 1 d
C(40) C 1.7234(7) 0.6857(5) 0.0739(8) 0.067(3) Uani 1.00 1 d
C(41) C 0.9292(5) 0.9003(3) -0.0769(5) 0.029(1) Uani 1.00 1 d
C(42) C 0.8482(6) 0.8967(3) -0.0316(5) 0.031(2) Uani 1.00 1 d
C(43) C 0.8915(6) 0.8957(3) 0.0852(5) 0.034(2) Uani 1.00 1 d
C(44) C 1.0161(6) 0.8991(3) 0.1569(5) 0.039(2) Uani 1.00 1 d
C(45) C 1.0991(6) 0.9024(3) 0.1126(5) 0.037(2) Uani 1.00 1 d
C(46) C 1.0536(5) 0.9028(3) -0.0066(5) 0.031(1) Uani 1.00 1 d
C(47) C 0.7239(5) 0.8953(3) -0.1245(5) 0.029(2) Uani 1.00 1 d
C(48) C 0.5212(6) 0.8931(3) -0.2220(6) 0.039(2) Uani 1.00 1 d
C(49) C 0.5755(5) 0.8997(3) -0.3057(5) 0.031(1) Uani 1.00 1 d
C(50) C 0.5361(6) 0.8479(3) -0.3957(6) 0.040(2) Uani 1.00 1 d
C(51) C 0.4009(6) 0.8548(4) -0.4869(6) 0.043(2) Uani 1.00 1 d
C(52) C 0.3609(8) 0.7954(5) -0.5610(9) 0.081(3) Uani 1.00 1 d
C(53) C 0.3792(7) 0.9133(5) -0.5578(6) 0.059(2) Uani 1.00 1 d
C(54) C 1.1155(5) 0.9067(3) -0.0747(5) 0.0295(13) Uani 1.00 1 d
C(55) C 1.2607(5) 0.9098(4) -0.1296(5) 0.037(2) Uani 1.00 1 d
C(56) C 1.1333(5) 0.9173(3) -0.2367(5) 0.029(2) Uani 1.00 1 d
C(57) C 1.1166(5) 0.9816(3) -0.2952(6) 0.033(2) Uani 1.00 1 d
C(58) C 1.1863(7) 0.9885(4) -0.3628(7) 0.055(2) Uani 1.00 1 d
C(59) C 1.1896(9) 1.0602(5) -0.3911(8) 0.079(3) Uani 1.00 1 d
C(60) C 1.1323(11) 0.9478(5) -0.4683(10) 0.089(4) Uani 1.00 1 d
H(1) H 0.8646(6) 0.5775(3) -0.3416(5) 0.042(2) Uiso 1.00 1 c
H(2) H 0.7471(6) 0.5801(3) -0.2467(6) 0.044(2) Uiso 1.00 1 c
H(3) H 0.8352(5) 0.5762(3) -0.0489(5) 0.038(2) Uiso 1.00 1 c
H(4) H 1.2251(6) 0.5327(4) -0.3846(5) 0.050(2) Uiso 1.00 1 c
H(5) H 1.2415(6) 0.6053(4) -0.3557(5) 0.050(2) Uiso 1.00 1 c
H(6) H 1.3782(6) 0.5765(3) -0.1819(5) 0.039(2) Uiso 1.00 1 c
H(7) H 1.3899(5) 0.4705(3) -0.1136(5) 0.039(2) Uiso 1.00 1 c
H(8) H 1.2807(5) 0.4527(3) -0.2298(5) 0.039(2) Uiso 1.00 1 c
H(9) H 1.4021(6) 0.4687(3) -0.3178(5) 0.042(2) Uiso 1.00 1 c
H(10) H 1.3922(7) 0.3645(4) -0.2578(7) 0.062(3) Uiso 1.00 1 c
H(11) H 1.5183(7) 0.3764(4) -0.2522(7) 0.062(3) Uiso 1.00 1 c
H(12) H 1.5045(7) 0.3794(4) -0.1420(7) 0.062(3) Uiso 1.00 1 c
H(13) H 1.5969(6) 0.4904(3) -0.1017(7) 0.055(3) Uiso 1.00 1 c
H(14) H 1.6105(6) 0.4857(3) -0.2119(7) 0.055(3) Uiso 1.00 1 c
H(15) H 1.5403(6) 0.5428(3) -0.1950(7) 0.055(3) Uiso 1.00 1 c
H(16) H 1.1648(6) 0.6189(3) 0.3188(5) 0.045(2) Uiso 1.00 1 c
H(17) H 1.1527(6) 0.5463(3) 0.3372(5) 0.045(2) Uiso 1.00 1 c
H(18) H 1.2931(5) 0.5203(3) 0.2865(4) 0.031(2) Uiso 1.00 1 c
H(19) H 1.4122(5) 0.6105(3) 0.2726(5) 0.036(2) Uiso 1.00 1 c
H(20) H 1.3402(5) 0.6504(3) 0.3199(5) 0.036(2) Uiso 1.00 1 c
H(21) H 1.4946(6) 0.5503(4) 0.4405(6) 0.046(2) Uiso 1.00 1 c
H(22) H 1.6284(6) 0.6268(4) 0.5584(6) 0.055(2) Uiso 1.00 1 c
H(23) H 1.6068(6) 0.6374(4) 0.4347(6) 0.055(2) Uiso 1.00 1 c
H(24) H 1.5402(6) 0.6802(4) 0.4839(6) 0.055(2) Uiso 1.00 1 c
H(25) H 1.3781(9) 0.6322(6) 0.5218(7) 0.094(4) Uiso 1.00 1 c
H(26) H 1.3438(9) 0.5603(6) 0.4959(7) 0.094(4) Uiso 1.00 1 c
H(27) H 1.4682(9) 0.5795(6) 0.5966(7) 0.094(4) Uiso 1.00 1 c
H(28) H 0.8506(6) 0.7394(3) -0.0838(6) 0.046(2) Uiso 1.00 1 c
H(29) H 0.9736(6) 0.7398(3) 0.1120(6) 0.053(3) Uiso 1.00 1 c
H(30) H 1.1871(7) 0.7318(3) 0.1918(6) 0.053(3) Uiso 1.00 1 c
H(31) H 0.7759(6) 0.7149(4) -0.4687(6) 0.054(3) Uiso 1.00 1 c
H(32) H 0.7534(6) 0.7883(4) -0.4745(6) 0.055(3) Uiso 1.00 1 c
H(33) H 0.9444(6) 0.8097(3) -0.4279(6) 0.047(2) Uiso 1.00 1 c
H(34) H 1.0495(8) 0.7083(4) -0.4450(7) 0.068(3) Uiso 1.00 1 c
H(35) H 0.9141(8) 0.6901(4) -0.5212(7) 0.068(3) Uiso 1.00 1 c
H(36) H 1.054(1) 0.7935(8) -0.5352(13) 0.142(6) Uiso 1.00 1 c
H(37) H 0.956(2) 0.6833(10) -0.689(2) 0.215(10) Uiso 1.00 1 c
H(38) H 1.044(2) 0.7367(10) -0.686(2) 0.215(10) Uiso 1.00 1 c
H(39) H 1.086(2) 0.6881(10) -0.587(2) 0.215(10) Uiso 1.00 1 c
H(40) H 0.8917(11) 0.8410(7) -0.6038(8) 0.123(6) Uiso 1.00 1 c
H(41) H 0.9350(11) 0.8244(7) -0.6931(8) 0.123(6) Uiso 1.00 1 c
H(42) H 0.8203(11) 0.7913(7) -0.6988(8) 0.123(6) Uiso 1.00 1 c
H(43) H 1.5734(6) 0.7457(4) 0.1891(6) 0.050(2) Uiso 1.00 1 c
H(44) H 1.5555(6) 0.6718(4) 0.1834(6) 0.050(2) Uiso 1.00 1 c
H(45) H 1.4750(5) 0.6717(3) -0.0031(6) 0.044(2) Uiso 1.00 1 c
H(46) H 1.4856(6) 0.7754(3) -0.0894(7) 0.053(3) Uiso 1.00 1 c
H(47) H 1.5717(6) 0.7936(3) 0.0363(7) 0.053(3) Uiso 1.00 1 c
H(48) H 1.6981(6) 0.7601(3) -0.0297(7) 0.065(3) Uiso 1.00 1 c
H(49) H 1.5467(8) 0.6560(4) -0.1365(8) 0.077(4) Uiso 1.00 1 c
H(50) H 1.5546(8) 0.7173(4) -0.1991(8) 0.077(4) Uiso 1.00 1 c
H(51) H 1.6648(8) 0.6709(4) -0.1447(8) 0.077(4) Uiso 1.00 1 c
H(52) H 1.6735(7) 0.6523(5) 0.0777(8) 0.079(3) Uiso 1.00 1 c
H(53) H 1.7893(7) 0.6677(5) 0.0659(8) 0.079(3) Uiso 1.00 1 c
H(54) H 1.7541(7) 0.7106(5) 0.1416(8) 0.079(3) Uiso 1.00 1 c
H(55) H 0.8364(6) 0.8929(3) 0.1163(5) 0.042(2) Uiso 1.00 1 c
H(56) H 1.0459(6) 0.8998(3) 0.2371(5) 0.047(2) Uiso 1.00 1 c
H(57) H 1.1844(6) 0.9035(3) 0.1614(5) 0.041(2) Uiso 1.00 1 c
H(58) H 0.4747(6) 0.8548(3) -0.2370(6) 0.048(2) Uiso 1.00 1 c
H(59) H 0.4712(6) 0.9289(3) -0.2283(6) 0.048(2) Uiso 1.00 1 c
H(60) H 0.5535(5) 0.9403(3) -0.3424(5) 0.037(2) Uiso 1.00 1 c
H(61) H 0.5856(6) 0.8506(3) -0.4327(6) 0.047(2) Uiso 1.00 1 c
H(62) H 0.5471(6) 0.8072(3) -0.3599(6) 0.047(2) Uiso 1.00 1 c
H(63) H 0.3534(6) 0.8578(4) -0.4480(6) 0.051(2) Uiso 1.00 1 c
H(64) H 0.2771(8) 0.7982(5) -0.6145(9) 0.083(4) Uiso 1.00 1 c
H(65) H 0.4078(8) 0.7915(5) -0.6005(9) 0.083(4) Uiso 1.00 1 c
H(66) H 0.3740(8) 0.7588(5) -0.5140(9) 0.083(4) Uiso 1.00 1 c
H(67) H 0.4032(7) 0.9498(5) -0.5093(6) 0.067(3) Uiso 1.00 1 c
H(68) H 0.4262(7) 0.9111(5) -0.5973(6) 0.067(3) Uiso 1.00 1 c
H(69) H 0.2954(7) 0.9168(5) -0.6112(6) 0.067(3) Uiso 1.00 1 c
H(70) H 1.3115(5) 0.9453(4) -0.1238(5) 0.044(2) Uiso 1.00 1 c
H(71) H 1.2989(5) 0.8712(4) -0.1341(5) 0.045(2) Uiso 1.00 1 c
H(72) H 1.1194(5) 0.8839(3) -0.2902(5) 0.035(2) Uiso 1.00 1 c
H(73) H 1.0326(5) 0.9884(3) -0.3451(6) 0.039(2) Uiso 1.00 1 c
H(74) H 1.1451(5) 1.0134(3) -0.2374(6) 0.039(2) Uiso 1.00 1 c
H(75) H 1.2673(7) 0.9742(4) -0.3165(7) 0.068(3) Uiso 1.00 1 c
H(76) H 1.2251(9) 1.0842(5) -0.3224(8) 0.090(4) Uiso 1.00 1 c
H(77) H 1.2366(9) 1.0655(5) -0.4301(8) 0.090(4) Uiso 1.00 1 c
H(78) H 1.1090(9) 1.0750(5) -0.4379(8) 0.090(4) Uiso 1.00 1 c
H(79) H 1.0510(11) 0.9614(5) -0.5150(10) 0.126(6) Uiso 1.00 1 c
H(80) H 1.1779(11) 0.9521(5) -0.5089(10) 0.126(6) Uiso 1.00 1 c
H(81) H 1.1324(11) 0.9041(5) -0.4476(10) 0.126(6) Uiso 1.00 1 c

loop_
_atom_site_aniso_label
_atom_site_aniso_U_11
_atom_site_aniso_U_22
_atom_site_aniso_U_33
_atom_site_aniso_U_12
_atom_site_aniso_U_13
_atom_site_aniso_U_23
Pd(1) 0.0223(2) 0.0255(2) 0.0281(2) -0.0001(2) 0.0119(2) -0.0011(2)
Pd(2) 0.0324(2) 0.0287(2) 0.0362(2) 0.0024(2) 0.0244(2) 0.0031(2)
Pd(3) 0.0221(2) 0.0268(2) 0.0249(2) -0.0004(2) 0.0104(2) 0.0033(2)
Cl(1) 0.0248(7) 0.0353(9) 0.0412(8) 0.0012(6) 0.0107(6) -0.0002(6)
Cl(2) 0.0514(10) 0.0679(13) 0.0505(9) 0.0017(9) 0.0399(8) 0.0060(9)
Cl(3) 0.0335(7) 0.0401(9) 0.0272(7) 0.0004(6) 0.0122(6) 0.0042(6)
O(1) 0.034(2) 0.047(3) 0.031(2) 0.007(2) 0.014(2) 0.004(2)
O(2) 0.031(2) 0.042(3) 0.039(2) 0.004(2) 0.022(2) 0.003(2)
O(3) 0.032(2) 0.037(3) 0.047(3) -0.004(2) 0.016(2) -0.001(2)
O(4) 0.031(2) 0.041(3) 0.032(2) -0.001(2) 0.013(2) 0.004(2)
O(5) 0.035(2) 0.035(3) 0.042(3) -0.000(2) 0.024(2) 0.001(2)
O(6) 0.027(2) 0.045(3) 0.039(2) -0.002(2) 0.012(2) 0.006(2)
N(1) 0.030(2) 0.031(3) 0.032(2) -0.004(2) 0.018(2) -0.002(2)
N(2) 0.032(2) 0.024(2) 0.030(2) 0.002(2) 0.018(2) 0.002(2)
N(3) 0.037(3) 0.031(3) 0.035(3) 0.002(2) 0.019(2) -0.000(2)
N(4) 0.029(3) 0.033(3) 0.039(3) 0.003(2) 0.022(2) 0.005(2)
N(5) 0.024(2) 0.029(3) 0.032(2) -0.001(2) 0.014(2) 0.003(2)
N(6) 0.026(2) 0.028(3) 0.033(2) -0.003(2) 0.015(2) -0.001(2)
C(1) 0.025(3) 0.022(3) 0.031(3) -0.001(2) 0.010(2) -0.000(2)
C(2) 0.024(3) 0.028(3) 0.036(3) 0.006(2) 0.014(2) 0.001(2)
C(3) 0.034(3) 0.036(4) 0.034(3) 0.007(3) 0.008(3) -0.001(3)
C(4) 0.025(3) 0.045(4) 0.041(3) 0.003(3) 0.009(3) -0.001(3)
C(5) 0.025(3) 0.034(4) 0.037(3) 0.007(2) 0.013(2) 0.001(3)
C(6) 0.034(3) 0.025(3) 0.029(3) 0.002(2) 0.016(2) -0.004(2)
C(7) 0.043(3) 0.029(3) 0.032(3) 0.006(3) 0.023(3) 0.003(3)
C(8) 0.041(3) 0.047(4) 0.038(3) 0.010(3) 0.026(3) 0.008(3)
C(9) 0.034(3) 0.031(3) 0.034(3) -0.003(3) 0.019(3) -0.002(3)
C(10) 0.034(3) 0.026(3) 0.037(3) -0.003(2) 0.018(3) 0.002(2)
C(11) 0.035(3) 0.038(3) 0.031(3) 0.005(3) 0.016(3) 0.000(3)
C(12) 0.052(4) 0.041(4) 0.062(5) 0.006(3) 0.031(4) 0.002(4)
C(13) 0.035(3) 0.041(4) 0.060(5) 0.003(3) 0.027(3) 0.006(3)
C(14) 0.029(3) 0.019(3) 0.036(3) -0.001(2) 0.018(2) 0.000(2)
C(15) 0.043(3) 0.040(4) 0.031(3) -0.000(3) 0.023(3) -0.002(3)
C(16) 0.026(3) 0.025(3) 0.027(3) -0.001(2) 0.011(2) -0.001(2)
C(17) 0.035(3) 0.026(3) 0.028(3) -0.001(2) 0.016(2) 0.003(2)
C(18) 0.040(4) 0.038(4) 0.036(3) -0.008(3) -0.001(3) 0.012(3)
C(19) 0.040(4) 0.056(5) 0.041(4) -0.007(3) 0.008(3) -0.003(3)
C(20) 0.087(7) 0.117(9) 0.031(4) -0.049(6) 0.020(4) 0.003(5)
C(21) 0.038(3) 0.019(3) 0.041(3) -0.001(3) 0.028(3) 0.000(3)
C(22) 0.038(3) 0.018(3) 0.045(3) 0.000(3) 0.027(3) 0.003(3)
C(23) 0.030(3) 0.038(3) 0.048(4) 0.000(3) 0.029(3) 0.003(3)
C(24) 0.048(4) 0.029(3) 0.054(4) -0.003(3) 0.042(3) 0.002(3)
C(25) 0.057(4) 0.026(3) 0.050(4) -0.000(3) 0.043(3) 0.005(3)
C(26) 0.045(3) 0.020(3) 0.041(3) 0.001(3) 0.030(3) 0.002(3)
C(27) 0.032(3) 0.023(3) 0.042(3) 0.004(3) 0.021(3) 0.005(3)
C(28) 0.042(4) 0.051(5) 0.044(4) 0.000(3) 0.013(3) -0.003(3)
C(29) 0.048(4) 0.029(3) 0.040(3) -0.006(3) 0.020(3) 0.000(3)
C(33) 0.094(8) 0.173(13) 0.039(5) -0.021(8) 0.017(5) 0.022(7)
C(34) 0.034(3) 0.020(3) 0.035(3) -0.001(2) 0.016(3) 0.003(2)
C(35) 0.034(3) 0.040(4) 0.050(4) -0.001(3) 0.019(3) -0.001(3)
C(36) 0.030(3) 0.024(3) 0.056(4) 0.002(2) 0.028(3) 0.004(3)
C(37) 0.040(4) 0.032(4) 0.061(4) -0.003(3) 0.032(3) -0.003(3)
C(38) 0.038(4) 0.037(4) 0.089(6) -0.006(3) 0.044(4) -0.008(4)
C(39) 0.056(5) 0.046(4) 0.090(6) 0.002(4) 0.052(5) -0.006(4)
C(40) 0.030(4) 0.084(7) 0.083(6) 0.011(4) 0.022(4) -0.008(5)
C(41) 0.033(3) 0.021(3) 0.028(3) 0.001(3) 0.011(2) 0.000(2)
C(42) 0.039(3) 0.020(3) 0.032(3) 0.004(3) 0.016(3) 0.005(2)
C(43) 0.042(3) 0.027(3) 0.035(3) 0.003(3) 0.020(3) -0.001(3)
C(44) 0.054(4) 0.037(4) 0.027(3) 0.002(3) 0.019(3) 0.001(3)
C(45) 0.034(3) 0.032(3) 0.036(3) -0.003(3) 0.009(3) 0.001(3)
C(46) 0.032(3) 0.025(3) 0.030(3) -0.004(3) 0.010(2) -0.002(3)
C(47) 0.032(3) 0.023(3) 0.038(3) 0.006(2) 0.021(3) 0.004(2)
C(48) 0.029(3) 0.041(4) 0.049(4) -0.001(3) 0.020(3) -0.004(3)
C(49) 0.026(3) 0.026(3) 0.040(3) 0.004(3) 0.014(2) 0.004(3)
C(50) 0.029(3) 0.044(4) 0.043(4) -0.002(3) 0.015(3) -0.006(3)
C(51) 0.029(3) 0.055(4) 0.045(4) -0.001(3) 0.016(3) -0.006(3)
C(52) 0.051(5) 0.073(6) 0.082(7) -0.016(5) 0.002(5) -0.034(6)
C(53) 0.043(4) 0.085(6) 0.039(4) 0.006(4) 0.011(3) 0.010(4)
C(54) 0.025(3) 0.025(3) 0.031(3) -0.001(3) 0.007(2) 0.001(3)
C(55) 0.027(3) 0.045(4) 0.039(3) -0.002(3) 0.015(3) 0.006(3)
C(56) 0.025(3) 0.032(4) 0.031(3) 0.002(2) 0.015(2) 0.002(2)
C(57) 0.025(3) 0.034(3) 0.039(3) 0.003(2) 0.013(3) 0.009(3)
C(58) 0.035(4) 0.077(5) 0.059(5) 0.009(4) 0.027(3) 0.034(4)
C(59) 0.073(6) 0.093(7) 0.058(5) -0.040(6) 0.020(4) 0.021(5)
C(60) 0.133(10) 0.089(8) 0.092(8) 0.013(7) 0.092(8) 0.010(6)

loop_
_atom_type_symbol
_atom_type_description
_atom_type_scat_dispersion_real
_atom_type_scat_dispersion_imag
_atom_type_scat_source
C C 0.003 0.002
;
International Tables for Crystallography
(1992, Vol. C, Tables 4.2.6.8 and 6.1.1.4)
;
H H 0.000 0.000
;
International Tables for Crystallography
(1992, Vol. C, Table 6.1.1.4)
;
Cl Cl 0.148 0.159
;
International Tables for Crystallography
(1992, Vol. C, Tables 4.2.6.8 and 6.1.1.4)
;
N N 0.006 0.003
;
International Tables for Crystallography
(1992, Vol. C, Tables 4.2.6.8 and 6.1.1.4)
;
O O 0.011 0.006
;
International Tables for Crystallography
(1992, Vol. C, Tables 4.2.6.8 and 6.1.1.4)
;
Pd Pd -0.999 1.007
;
International Tables for Crystallography
(1992, Vol. C, Tables 4.2.6.8 and 6.1.1.4)
;

loop_
_geom_angle_atom_site_label_1
_geom_angle_atom_site_label_2
_geom_angle_atom_site_label_3
_geom_angle
_geom_angle_publ_flag
Cl(1) Pd(1) N(1) 99.0(1) yes
Cl(1) Pd(1) N(2) 103.9(1) yes
Cl(1) Pd(1) C(1) 177.4(2) yes
N(1) Pd(1) N(2) 157.1(2) yes
N(1) Pd(1) C(1) 78.6(3) yes
N(2) Pd(1) C(1) 78.6(2) yes
Cl(2) Pd(2) N(3) 100.8(2) yes
Cl(2) Pd(2) N(4) 101.6(2) yes
Cl(2) Pd(2) C(21) 176.0(2) yes
N(3) Pd(2) N(4) 157.5(3) yes
N(3) Pd(2) C(21) 78.5(2) yes
N(4) Pd(2) C(21) 78.9(2) yes
Cl(3) Pd(3) N(5) 101.0(1) yes
Cl(3) Pd(3) N(6) 100.8(2) yes
Cl(3) Pd(3) C(41) 174.9(2) yes
N(5) Pd(3) N(6) 158.2(2) yes
N(5) Pd(3) C(41) 79.2(2) yes
N(6) Pd(3) C(41) 79.0(2) yes
C(7) O(1) C(8) 104.6(4) yes
C(14) O(2) C(15) 105.7(5) yes
C(27) O(3) C(28) 104.6(6) yes
C(34) O(4) C(35) 105.6(6) yes
C(47) O(5) C(48) 105.3(5) yes
C(54) O(6) C(55) 106.3(4) yes
C(7) N(1) C(9) 108.7(5) yes
C(7) N(1) Pd(1) 114.0(5) yes
C(9) N(1) Pd(1) 136.9(3) yes
C(14) N(2) C(16) 108.6(6) yes
C(14) N(2) Pd(1) 114.0(4) yes
C(16) N(2) Pd(1) 137.3(4) yes
C(27) N(3) C(29) 109.2(5) yes
C(27) N(3) Pd(2) 113.4(4) yes
C(29) N(3) Pd(2) 137.2(5) yes
C(34) N(4) C(36) 109.6(5) yes
C(34) N(4) Pd(2) 112.8(4) yes
C(36) N(4) Pd(2) 136.6(5) yes
C(47) N(5) C(49) 109.7(6) yes
C(47) N(5) Pd(3) 112.9(4) yes
C(49) N(5) Pd(3) 137.4(5) yes
C(54) N(6) C(56) 109.5(5) yes
C(54) N(6) Pd(3) 112.9(5) yes
C(56) N(6) Pd(3) 137.6(3) yes
C(2) C(1) C(6) 121.1(5) yes
C(2) C(1) Pd(1) 119.5(5) yes
C(6) C(1) Pd(1) 119.4(4) yes
C(3) C(2) C(7) 131.1(6) yes
C(3) C(2) C(1) 119.8(7) yes
C(7) C(2) C(1) 109.0(5) yes
C(4) C(3) H(1) 120.6(8) no
C(4) C(3) C(2) 118.4(6) yes
H(1) C(3) C(2) 121.0(9) no
C(5) C(4) H(2) 118(1) no
C(5) C(4) C(3) 122.5(6) yes
H(2) C(4) C(3) 119.1(8) no
C(6) C(5) H(3) 120.7(7) no
C(6) C(5) C(4) 118.4(7) yes
H(3) C(5) C(4) 120.9(6) no
C(14) C(6) C(1) 109.7(5) yes
C(14) C(6) C(5) 130.5(7) yes
C(1) C(6) C(5) 119.8(6) yes
O(1) C(7) N(1) 117.4(7) yes
O(1) C(7) C(2) 123.7(5) yes
N(1) C(7) C(2) 118.9(6) yes
C(9) C(8) H(4) 110.4(7) no
C(9) C(8) H(5) 110.7(6) no
C(9) C(8) O(1) 105.3(6) yes
H(4) C(8) H(5) 109(1) no
H(4) C(8) O(1) 110.6(7) no
H(5) C(8) O(1) 110.3(8) no
C(10) C(9) H(6) 110.1(7) no
C(10) C(9) N(1) 109.5(6) yes
C(10) C(9) C(8) 113.4(5) yes
H(6) C(9) N(1) 110.8(8) no
H(6) C(9) C(8) 110.9(7) no
N(1) C(9) C(8) 101.8(5) yes
C(11) C(10) H(7) 107.6(7) no
C(11) C(10) H(8) 108.3(8) no
C(11) C(10) C(9) 115.6(6) yes
H(7) C(10) H(8) 109.5(9) no
H(7) C(10) C(9) 107.9(7) no
H(8) C(10) C(9) 107.8(6) no
C(12) C(11) C(13) 110.6(5) yes
C(12) C(11) H(9) 107.7(7) no
C(12) C(11) C(10) 109.2(7) yes
C(13) C(11) H(9) 108.8(8) no
C(13) C(11) C(10) 112.2(6) yes
H(9) C(11) C(10) 108.1(7) no
H(10) C(12) H(11) 109(1) no
H(10) C(12) H(12) 109(1) no
H(10) C(12) C(11) 110.7(8) no
H(11) C(12) H(12) 109(1) no
H(11) C(12) C(11) 109.3(9) no
H(12) C(12) C(11) 108.4(8) no
H(13) C(13) H(14) 109.5(9) no
H(13) C(13) H(15) 109(1) no
H(13) C(13) C(11) 109.5(9) no
H(14) C(13) H(15) 109(1) no
H(14) C(13) C(11) 109.7(8) no
H(15) C(13) C(11) 109.2(7) no
O(2) C(14) N(2) 118.0(5) yes
O(2) C(14) C(6) 123.8(5) yes
N(2) C(14) C(6) 118.2(7) yes
C(16) C(15) H(16) 110.5(8) no
C(16) C(15) H(17) 110.2(7) no
C(16) C(15) O(2) 105.4(5) yes
H(16) C(15) H(17) 109(1) no
H(16) C(15) O(2) 110.6(6) no
H(17) C(15) O(2) 110.6(7) no
C(17) C(16) H(18) 109.0(5) no
C(17) C(16) N(2) 112.8(5) yes
C(17) C(16) C(15) 114.8(5) yes
H(18) C(16) N(2) 109.0(6) no
H(18) C(16) C(15) 109.8(7) no
N(2) C(16) C(15) 101.1(4) yes
C(18) C(17) H(19) 108.9(6) no
C(18) C(17) H(20) 107.3(6) no
C(18) C(17) C(16) 114.9(5) yes
H(19) C(17) H(20) 109.5(9) no
H(19) C(17) C(16) 108.2(6) no
H(20) C(17) C(16) 108.0(6) no
C(19) C(18) C(20) 110.5(7) yes
C(19) C(18) H(21) 108.2(8) no
C(19) C(18) C(17) 110.2(6) yes
C(20) C(18) H(21) 106.7(9) no
C(20) C(18) C(17) 112.9(6) yes
H(21) C(18) C(17) 108.2(7) no
H(22) C(19) H(23) 109(1) no
H(22) C(19) H(24) 109(1) no
H(22) C(19) C(18) 109.9(9) no
H(23) C(19) H(24) 109(1) no
H(23) C(19) C(18) 110.0(8) no
H(24) C(19) C(18) 108.5(8) no
H(25) C(20) H(26) 109(1) no
H(25) C(20) H(27) 109(1) no
H(25) C(20) C(18) 106(1) no
H(26) C(20) H(27) 109(1) no
H(26) C(20) C(18) 110(1) no
H(27) C(20) C(18) 110(1) no
C(22) C(21) C(26) 122.0(8) yes
C(22) C(21) Pd(2) 118.8(5) yes
C(26) C(21) Pd(2) 119.2(5) yes
C(23) C(22) C(27) 132.0(6) yes
C(23) C(22) C(21) 118.5(6) yes
C(27) C(22) C(21) 109.4(7) yes
C(24) C(23) H(28) 120(1) no
C(24) C(23) C(22) 119.5(6) yes
H(28) C(23) C(22) 119.9(8) no
C(25) C(24) H(29) 118.7(7) no
C(25) C(24) C(23) 122.2(8) yes
H(29) C(24) C(23) 119.1(7) no
C(26) C(25) H(30) 120.6(9) no
C(26) C(25) C(24) 117.7(6) yes
H(30) C(25) C(24) 121(1) no
C(34) C(26) C(21) 109.2(7) yes
C(34) C(26) C(25) 130.8(5) yes
C(21) C(26) C(25) 120.0(6) yes
O(3) C(27) N(3) 117.0(6) yes
O(3) C(27) C(22) 123.3(7) yes
N(3) C(27) C(22) 119.7(5) yes
C(29) C(28) H(31) 109.8(9) no
C(29) C(28) H(32) 110.8(9) no
C(29) C(28) O(3) 105.9(5) yes
H(31) C(28) H(32) 109.5(8) no
H(31) C(28) O(3) 110.0(9) no
H(32) C(28) O(3) 110(1) no
C(30) C(29) H(33) 108(1) no
C(30) C(29) N(3) 113.3(6) yes
C(30) C(29) C(28) 114.9(6) yes
H(33) C(29) N(3) 109.4(6) no
H(33) C(29) C(28) 109.2(8) no
N(3) C(29) C(28) 101.0(6) yes
C(31) C(30) H(34) 105(1) no
C(31) C(30) H(35) 116(1) no
C(31) C(30) C(29) 108.2(9) yes
H(34) C(30) H(35) 109(1) no
H(34) C(30) C(29) 107.8(9) no
H(35) C(30) C(29) 109(1) no
C(32) C(31) C(33) 112(1) yes
C(32) C(31) H(36) 106(2) no
C(32) C(31) C(30) 95(1) yes
C(33) C(31) H(36) 108(1) no
C(33) C(31) C(30) 126(1) yes
H(36) C(31) C(30) 105(1) no
H(37) C(32) H(38) 109(2) no
H(37) C(32) H(39) 109(2) no
H(37) C(32) C(31) 117(2) no
H(38) C(32) H(39) 109(2) no
H(38) C(32) C(31) 100(2) no
H(39) C(32) C(31) 109(2) no
H(40) C(33) H(41) 109(1) no
H(40) C(33) H(42) 109(1) no
H(40) C(33) C(31) 105(1) no
H(41) C(33) H(42) 109(1) no
H(41) C(33) C(31) 103(1) no
H(42) C(33) C(31) 119(1) no
O(4) C(34) N(4) 117.3(6) yes
O(4) C(34) C(26) 122.8(7) yes
N(4) C(34) C(26) 119.8(5) yes
C(36) C(35) H(43) 110.7(9) no
C(36) C(35) H(44) 110.9(9) no
C(36) C(35) O(4) 104.9(5) yes
H(43) C(35) H(44) 109.5(8) no
H(43) C(35) O(4) 110.4(9) no
H(44) C(35) O(4) 110.4(9) no
C(37) C(36) H(45) 108.5(9) no
C(37) C(36) N(4) 114.0(5) yes
C(37) C(36) C(35) 114.8(5) yes
H(45) C(36) N(4) 108.6(6) no
H(45) C(36) C(35) 108.7(7) no
N(4) C(36) C(35) 102.0(6) yes
C(38) C(37) H(46) 107(1) no
C(38) C(37) H(47) 109.1(8) no
C(38) C(37) C(36) 114.1(6) yes
H(46) C(37) H(47) 109.5(9) no
H(46) C(37) C(36) 108.2(8) no
H(47) C(37) C(36) 108(1) no
C(39) C(38) C(40) 110.8(7) yes
C(39) C(38) H(48) 108(1) no
C(39) C(38) C(37) 110.5(6) yes
C(40) C(38) H(48) 106.5(7) no
C(40) C(38) C(37) 112.4(9) yes
H(48) C(38) C(37) 108.3(8) no
H(49) C(39) H(50) 109(1) no
H(49) C(39) H(51) 109(1) no
H(49) C(39) C(38) 109(1) no
H(50) C(39) H(51) 109(1) no
H(50) C(39) C(38) 108.6(9) no
H(51) C(39) C(38) 110.2(8) no
H(52) C(40) H(53) 109(1) no
H(52) C(40) H(54) 109(1) no
H(52) C(40) C(38) 108.1(8) no
H(53) C(40) H(54) 109(1) no
H(53) C(40) C(38) 110(1) no
H(54) C(40) C(38) 109(1) no
C(42) C(41) C(46) 120.9(6) yes
C(42) C(41) Pd(3) 119.5(4) yes
C(46) C(41) Pd(3) 119.6(6) yes
C(43) C(42) C(47) 130.7(7) yes
C(43) C(42) C(41) 120.2(5) yes
C(47) C(42) C(41) 109.2(6) yes
C(44) C(43) H(55) 120.1(7) no
C(44) C(43) C(42) 119.6(8) yes
H(55) C(43) C(42) 120.3(7) no
C(45) C(44) H(56) 119.2(8) no
C(45) C(44) C(43) 121.0(6) yes
H(56) C(44) C(43) 119(1) no
C(46) C(45) H(57) 120.1(9) no
C(46) C(45) C(44) 118.7(5) yes
H(57) C(45) C(44) 121.2(8) no
C(54) C(46) C(41) 109.5(5) yes
C(54) C(46) C(45) 130.8(5) yes
C(41) C(46) C(45) 119.7(7) yes
O(5) C(47) N(5) 117.8(5) yes
O(5) C(47) C(42) 122.9(6) yes
N(5) C(47) C(42) 119.3(7) yes
C(49) C(48) H(58) 110.5(8) no
C(49) C(48) H(59) 110.5(8) no
C(49) C(48) O(5) 105.4(5) yes
H(58) C(48) H(59) 109.5(9) no
H(58) C(48) O(5) 110.4(7) no
H(59) C(48) O(5) 110.6(7) no
C(50) C(49) H(60) 108.7(7) no
C(50) C(49) N(5) 113.3(5) yes
C(50) C(49) C(48) 114.4(6) yes
H(60) C(49) N(5) 109.3(6) no
H(60) C(49) C(48) 109.2(8) no
N(5) C(49) C(48) 101.7(5) yes
C(51) C(50) H(61) 108.5(7) no
C(51) C(50) H(62) 108.9(7) no
C(51) C(50) C(49) 112.6(6) yes
H(61) C(50) H(62) 109(1) no
H(61) C(50) C(49) 108.5(7) no
H(62) C(50) C(49) 108.9(7) no
C(52) C(51) C(53) 110.6(7) yes
C(52) C(51) H(63) 108.0(9) no
C(52) C(51) C(50) 109.8(6) yes
C(53) C(51) H(63) 108.3(8) no
C(53) C(51) C(50) 112.4(6) yes
H(63) C(51) C(50) 107.6(7) no
H(64) C(52) H(65) 109(1) no
H(64) C(52) H(66) 109(1) no
H(64) C(52) C(51) 110(1) no
H(65) C(52) H(66) 109(1) no
H(65) C(52) C(51) 109(1) no
H(66) C(52) C(51) 108(1) no
H(67) C(53) H(68) 109(1) no
H(67) C(53) H(69) 109(1) no
H(67) C(53) C(51) 108.7(9) no
H(68) C(53) H(69) 109(1) no
H(68) C(53) C(51) 109(1) no
H(69) C(53) C(51) 110(1) no
O(6) C(54) N(6) 116.8(6) yes
O(6) C(54) C(46) 124.2(5) yes
N(6) C(54) C(46) 119.0(5) yes
C(56) C(55) H(70) 110.4(7) no
C(56) C(55) H(71) 110.4(6) no
C(56) C(55) O(6) 105.8(5) yes
H(70) C(55) H(71) 109(1) no
H(70) C(55) O(6) 110.5(8) no
H(71) C(55) O(6) 110.2(8) no
C(57) C(56) H(72) 109.4(7) no
C(57) C(56) N(6) 111.4(5) yes
C(57) C(56) C(55) 113.1(5) yes
H(72) C(56) N(6) 110.4(7) no
H(72) C(56) C(55) 111.2(6) no
N(6) C(56) C(55) 101.2(5) yes
C(58) C(57) H(73) 108.5(8) no
C(58) C(57) H(74) 108.1(8) no
C(58) C(57) C(56) 114.1(6) yes
H(73) C(57) H(74) 109.5(9) no
H(73) C(57) C(56) 109.5(7) no
H(74) C(57) C(56) 107.1(7) no
C(59) C(58) C(60) 111.8(8) yes
C(59) C(58) H(75) 108.7(9) no
C(59) C(58) C(57) 108.8(8) yes
C(60) C(58) H(75) 107(1) no
C(60) C(58) C(57) 111.6(8) yes
H(75) C(58) C(57) 108(1) no
H(76) C(59) H(77) 109(1) no
H(76) C(59) H(78) 109(1) no
H(76) C(59) C(58) 109(1) no
H(77) C(59) H(78) 109(1) no
H(77) C(59) C(58) 109(1) no
H(78) C(59) C(58) 109(1) no
H(79) C(60) H(80) 109(1) no
H(79) C(60) H(81) 109(1) no
H(79) C(60) C(58) 108(1) no
H(80) C(60) H(81) 109(1) no
H(80) C(60) C(58) 110(1) no
H(81) C(60) C(58) 109(1) no

loop_
_geom_bond_atom_site_label_1
_geom_bond_atom_site_label_2
_geom_bond_distance
_geom_bond_publ_flag
Pd(1) Cl(1) 2.410(1) yes
Pd(1) N(1) 2.060(6) yes
Pd(1) N(2) 2.076(6) yes
Pd(1) C(1) 1.940(5) yes
Pd(2) Cl(2) 2.405(2) yes
Pd(2) N(3) 2.065(5) yes
Pd(2) N(4) 2.070(4) yes
Pd(2) C(21) 1.931(8) yes
Pd(3) Cl(3) 2.417(2) yes
Pd(3) N(5) 2.075(6) yes
Pd(3) N(6) 2.058(5) yes
Pd(3) C(41) 1.927(6) yes
O(1) C(7) 1.354(8) yes
O(1) C(8) 1.459(9) yes
O(2) C(14) 1.33(1) yes
O(2) C(15) 1.458(6) yes
O(3) C(27) 1.360(7) yes
O(3) C(28) 1.45(1) yes
O(4) C(34) 1.350(6) yes
O(4) C(35) 1.47(1) yes
O(5) C(47) 1.328(9) yes
O(5) C(48) 1.474(7) yes
O(6) C(54) 1.341(7) yes
O(6) C(55) 1.45(1) yes
N(1) C(7) 1.277(7) yes
N(1) C(9) 1.47(1) yes
N(2) C(14) 1.282(8) yes
N(2) C(16) 1.483(7) yes
N(3) C(27) 1.27(1) yes
N(3) C(29) 1.478(8) yes
N(4) C(34) 1.27(1) yes
N(4) C(36) 1.474(8) yes
N(5) C(47) 1.288(9) yes
N(5) C(49) 1.460(6) yes
N(6) C(54) 1.304(7) yes
N(6) C(56) 1.48(1) yes
C(1) C(2) 1.384(8) yes
C(1) C(6) 1.39(1) yes
C(2) C(3) 1.385(8) yes
C(2) C(7) 1.46(1) yes
C(3) C(4) 1.39(1) yes
C(3) H(1) 0.950(9) no
C(4) C(5) 1.387(9) yes
C(4) H(2) 0.950(8) no
C(5) C(6) 1.385(8) yes
C(5) H(3) 0.95(1) no
C(6) C(14) 1.467(8) yes
C(8) C(9) 1.532(8) yes
C(8) H(4) 0.95(1) no
C(8) H(5) 0.95(1) no
C(9) C(10) 1.524(9) yes
C(9) H(6) 0.950(9) no
C(10) C(11) 1.53(1) yes
C(10) H(7) 0.950(9) no
C(10) H(8) 0.950(8) no
C(11) C(12) 1.53(1) yes
C(11) C(13) 1.519(9) yes
C(11) H(9) 0.950(9) no
C(12) H(10) 0.95(1) no
C(12) H(11) 0.95(2) no
C(12) H(12) 0.95(1) no
C(13) H(13) 0.95(1) no
C(13) H(14) 0.95(1) no
C(13) H(15) 0.95(1) no
C(15) C(16) 1.55(1) yes
C(15) H(16) 0.95(1) no
C(15) H(17) 0.95(1) no
C(16) C(17) 1.526(8) yes
C(16) H(18) 0.950(9) no
C(17) C(18) 1.532(8) yes
C(17) H(19) 0.95(1) no
C(17) H(20) 0.950(9) no
C(18) C(19) 1.51(1) yes
C(18) C(20) 1.53(1) yes
C(18) H(21) 0.95(1) no
C(19) H(22) 0.950(9) no
C(19) H(23) 0.95(1) no
C(19) H(24) 0.95(1) no
C(20) H(25) 0.95(2) no
C(20) H(26) 0.95(2) no
C(20) H(27) 0.95(1) no
C(21) C(22) 1.388(9) yes
C(21) C(26) 1.379(8) yes
C(22) C(23) 1.40(1) yes
C(22) C(27) 1.433(9) yes
C(23) C(24) 1.375(9) yes
C(23) H(28) 0.950(9) no
C(24) C(25) 1.40(1) yes
C(24) H(29) 0.95(1) no
C(25) C(26) 1.40(1) yes
C(25) H(30) 0.950(9) no
C(26) C(34) 1.45(1) yes
C(28) C(29) 1.53(1) yes
C(28) H(31) 0.95(1) no
C(28) H(32) 0.95(1) no
C(29) C(30) 1.53(1) yes
C(29) H(33) 0.95(1) no
C(30) C(31) 1.54(2) yes
C(30) H(34) 0.95(1) no
C(30) H(35) 0.95(1) no
C(31) C(32) 1.64(3) yes
C(31) C(33) 1.30(2) yes
C(31) H(36) 0.95(2) no
C(32) H(37) 0.95(3) no
C(32) H(38) 0.95(3) no
C(32) H(39) 0.95(2) no
C(33) H(40) 0.95(2) no
C(33) H(41) 0.95(2) no
C(33) H(42) 0.95(2) no
C(35) C(36) 1.54(1) yes
C(35) H(43) 0.95(1) no
C(35) H(44) 0.95(1) no
C(36) C(37) 1.53(1) yes
C(36) H(45) 0.950(9) no
C(37) C(38) 1.53(1) yes
C(37) H(46) 0.950(9) no
C(37) H(47) 0.95(1) no
C(38) C(39) 1.52(1) yes
C(38) C(40) 1.51(1) yes
C(38) H(48) 0.95(1) no
C(39) H(49) 0.95(1) no
C(39) H(50) 0.95(1) no
C(39) H(51) 0.95(1) no
C(40) H(52) 0.95(1) no
C(40) H(53) 0.95(1) no
C(40) H(54) 0.95(1) no
C(41) C(42) 1.39(1) yes
C(41) C(46) 1.384(7) yes
C(42) C(43) 1.384(9) yes
C(42) C(47) 1.459(7) yes
C(43) C(44) 1.390(9) yes
C(43) H(55) 0.95(1) no
C(44) C(45) 1.41(1) yes
C(44) H(56) 0.950(9) no
C(45) C(46) 1.409(9) yes
C(45) H(57) 0.950(8) no
C(46) C(54) 1.44(1) yes
C(48) C(49) 1.55(1) yes
C(48) H(58) 0.95(1) no
C(48) H(59) 0.95(1) no
C(49) C(50) 1.513(9) yes
C(49) H(60) 0.950(9) no
C(50) C(51) 1.552(8) yes
C(50) H(61) 0.95(1) no
C(50) H(62) 0.95(1) no
C(51) C(52) 1.51(1) yes
C(51) C(53) 1.49(1) yes
C(51) H(63) 0.95(1) no
C(52) H(64) 0.95(1) no
C(52) H(65) 0.95(2) no
C(52) H(66) 0.95(1) no
C(53) H(67) 0.95(1) no
C(53) H(68) 0.95(1) no
C(53) H(69) 0.95(1) no
C(55) C(56) 1.565(7) yes
C(55) H(70) 0.95(1) no
C(55) H(71) 0.95(1) no
C(56) C(57) 1.515(9) yes
C(56) H(72) 0.950(9) no
C(57) C(58) 1.51(1) yes
C(57) H(73) 0.950(7) no
C(57) H(74) 0.950(9) no
C(58) C(59) 1.55(1) yes
C(58) C(60) 1.50(1) yes
C(58) H(75) 0.95(1) no
C(59) H(76) 0.95(1) no
C(59) H(77) 0.95(2) no
C(59) H(78) 0.95(1) no
C(60) H(79) 0.95(2) no
C(60) H(80) 0.95(2) no
C(60) H(81) 0.95(2) no

loop_
_geom_contact_atom_site_label_1
_geom_contact_atom_site_label_2
_geom_contact_distance
_geom_contact_publ_flag
_geom_contact_site_symmetry_2
Pd(1) Cl(1) 2.410(1) yes 55501
Pd(1) N(1) 2.060(6) yes 55501
Pd(1) N(2) 2.076(6) yes 55501
Pd(1) C(2) 2.885(5) yes 55501
Pd(1) C(6) 2.884(7) yes 55501
Pd(1) C(7) 2.831(6) yes 55501
Pd(1) C(9) 3.288(8) yes 55501
Pd(1) C(14) 2.849(8) yes 55501
Pd(1) C(16) 3.322(6) yes 55501
Pd(1) H(6) 3.520(8) no 55501
Pd(1) H(7) 3.377(8) no 55501
Pd(1) H(18) 3.593(6) no 55501
Pd(1) H(19) 3.287(5) no 55501
Pd(2) Cl(2) 2.405(2) yes 55501
Pd(2) N(3) 2.065(5) yes 55501
Pd(2) N(4) 2.070(4) yes 55501
Pd(2) C(22) 2.871(8) yes 55501
Pd(2) C(26) 2.868(8) yes 55501
Pd(2) C(27) 2.818(6) yes 55501
Pd(2) C(29) 3.306(6) yes 55501
Pd(2) C(34) 2.817(6) yes 55501
Pd(2) C(36) 3.301(5) yes 55501
Pd(2) H(33) 3.598(6) no 55501
Pd(2) H(34) 3.221(8) no 55501
Pd(2) H(45) 3.512(5) no 55501
Pd(2) H(46) 3.364(7) no 55501
Pd(2) H(71) 2.957(8) no 55501
Pd(2) H(72) 3.257(6) no 55501
Pd(3) Cl(3) 2.417(2) yes 55501
Pd(3) O(3) 3.323(5) yes 55501
Pd(3) N(5) 2.075(6) yes 55501
Pd(3) N(6) 2.058(5) yes 55501
Pd(3) C(27) 3.411(6) yes 55501
Pd(3) C(42) 2.880(8) yes 55501
Pd(3) C(46) 2.875(5) yes 55501
Pd(3) C(47) 2.836(8) yes 55501
Pd(3) C(49) 3.301(6) yes 55501
Pd(3) C(54) 2.833(5) yes 55501
Pd(3) C(56) 3.301(7) yes 55501
Pd(3) H(17) 3.167(7) no 75502
Pd(3) H(18) 2.978(6) no 75502
Pd(3) H(60) 3.543(6) no 55501
Pd(3) H(61) 3.426(6) no 55501
Pd(3) H(72) 3.529(7) no 55501
Pd(3) H(73) 3.443(8) no 55501
Cl(1) Pd(1) 2.410(1) yes 55501
Cl(1) N(1) 3.406(4) yes 55501
Cl(1) N(2) 3.538(6) yes 55501
Cl(1) C(35) 3.480(8) yes 55501
Cl(1) H(6) 3.541(7) no 55501
Cl(1) H(7) 3.096(7) no 55501
Cl(1) H(19) 2.913(8) no 55501
Cl(1) H(44) 2.796(7) no 55501
Cl(1) H(45) 3.007(7) no 55501
Cl(1) H(52) 3.49(1) no 55501
Cl(2) Pd(2) 2.405(2) yes 55501
Cl(2) N(3) 3.452(7) yes 55501
Cl(2) N(4) 3.476(6) yes 55501
Cl(2) C(30) 3.544(8) yes 55501
Cl(2) H(5) 3.121(8) no 55501
Cl(2) H(34) 2.765(8) no 55501
Cl(2) H(36) 3.19(1) no 55501
Cl(2) H(46) 2.815(6) no 55501
Cl(2) H(49) 3.588(8) no 55501
Cl(2) H(50) 3.089(9) no 55501
Cl(2) H(58) 3.030(7) no 65501
Cl(2) H(63) 3.330(9) no 65501
Cl(2) H(66) 3.51(1) no 65501
Cl(2) H(71) 3.276(8) no 55501
Cl(2) H(72) 3.457(7) no 55501
Cl(3) Pd(3) 2.417(2) yes 55501
Cl(3) N(5) 3.473(6) yes 55501
Cl(3) N(6) 3.455(4) yes 55501
Cl(3) C(28) 3.512(8) yes 55501
Cl(3) H(17) 2.852(7) no 75502
Cl(3) H(18) 3.370(7) no 75502
Cl(3) H(26) 3.21(1) no 75502
Cl(3) H(32) 2.840(8) no 55501
Cl(3) H(33) 2.999(7) no 55501
Cl(3) H(40) 3.42(1) no 55501
Cl(3) H(61) 2.989(8) no 55501
Cl(3) H(73) 3.008(6) no 55501
O(1) N(1) 2.248(6) yes 55501
O(1) C(2) 2.482(9) yes 55501
O(1) C(3) 3.12(1) yes 55501
O(1) C(9) 2.379(7) yes 55501
O(1) C(10) 3.343(7) yes 55501
O(1) H(1) 2.948(9) no 55501
O(1) H(4) 2.00(1) no 55501
O(1) H(5) 1.998(9) no 55501
O(1) H(6) 3.091(7) no 55501
O(1) H(8) 3.124(7) no 55501
O(1) H(34) 3.18(1) no 55501
O(1) H(35) 3.535(9) no 55501
O(2) N(2) 2.236(8) yes 55501
O(2) C(1) 3.596(9) yes 55501
O(2) C(5) 3.105(7) yes 55501
O(2) C(6) 2.465(8) yes 55501
O(2) C(16) 2.390(7) yes 55501
O(2) H(3) 2.926(6) no 55501
O(2) H(16) 2.001(7) no 55501
O(2) H(17) 2.000(7) no 55501
O(2) H(18) 2.912(7) no 55501
O(2) H(20) 3.585(7) no 55501
O(2) H(29) 3.577(8) no 55501
O(3) Pd(3) 3.323(5) yes 55501
O(3) N(3) 2.239(8) yes 55501
O(3) C(21) 3.600(6) yes 55501
O(3) C(22) 2.459(6) yes 55501
O(3) C(23) 3.119(8) yes 55501
O(3) C(29) 2.38(1) yes 55501
O(3) H(28) 2.938(9) no 55501
O(3) H(31) 1.99(1) no 55501
O(3) H(32) 2.000(9) no 55501
O(3) H(33) 2.87(1) no 55501
O(3) H(61) 3.266(8) no 55501
O(3) H(62) 3.328(9) no 55501
O(4) N(4) 2.237(7) yes 55501
O(4) C(17) 3.219(8) yes 55501
O(4) C(21) 3.589(6) yes 55501
O(4) C(25) 3.10(1) yes 55501
O(4) C(26) 2.461(7) yes 55501
O(4) C(36) 2.39(1) yes 55501
O(4) H(19) 2.660(8) no 55501
O(4) H(20) 2.911(9) no 55501
O(4) H(30) 2.91(1) no 55501
O(4) H(43) 2.013(9) no 55501
O(4) H(44) 2.013(9) no 55501
O(4) H(45) 2.93(1) no 55501
O(4) H(47) 3.58(1) no 55501
O(5) Cl(1) 3.488(5) yes 75502
O(5) N(5) 2.240(9) yes 55501
O(5) C(41) 3.587(8) yes 55501
O(5) C(42) 2.450(8) yes 55501
O(5) C(43) 3.085(7) yes 55501
O(5) C(49) 2.408(8) yes 55501
O(5) C(50) 3.559(9) yes 55501
O(5) H(7) 3.465(9) no 75502
O(5) H(55) 2.897(6) no 55501
O(5) H(58) 2.013(7) no 55501
O(5) H(59) 2.015(7) no 55501
O(5) H(60) 2.996(8) no 55501
O(5) H(62) 3.481(9) no 55501
O(6) N(6) 2.253(5) yes 55501
O(6) C(41) 3.586(8) yes 55501
O(6) C(45) 3.11(1) yes 55501
O(6) C(46) 2.456(9) yes 55501
O(6) C(56) 2.409(7) yes 55501
O(6) C(57) 3.451(8) yes 55501
O(6) H(57) 2.93(1) no 55501
O(6) H(70) 2.00(1) no 55501
O(6) H(71) 1.99(1) no 55501
O(6) H(72) 3.073(8) no 55501
O(6) H(74) 3.263(8) no 55501
N(1) Pd(1) 2.060(6) yes 55501
N(1) Cl(1) 3.406(4) yes 55501
N(1) O(1) 2.248(6) yes 55501
N(1) C(1) 2.53(1) yes 55501
N(1) C(2) 2.358(8) yes 55501
N(1) C(8) 2.328(9) yes 55501
N(1) C(10) 2.444(9) yes 55501
N(1) H(4) 3.05(1) no 55501
N(1) H(5) 2.86(1) no 55501
N(1) H(6) 2.01(1) no 55501
N(1) H(7) 2.571(8) no 55501
N(1) H(8) 2.633(9) no 55501
N(1) H(45) 3.573(7) no 55501
N(2) Pd(1) 2.076(6) yes 55501
N(2) Cl(1) 3.538(6) yes 55501
N(2) O(2) 2.236(8) yes 55501
N(2) C(1) 2.546(7) yes 55501
N(2) C(6) 2.361(6) yes 55501
N(2) C(15) 2.34(1) yes 55501
N(2) C(17) 2.507(6) yes 55501
N(2) H(16) 2.90(1) no 55501
N(2) H(17) 3.04(1) no 55501
N(2) H(18) 2.005(7) no 55501
N(2) H(19) 2.540(7) no 55501
N(2) H(20) 2.840(7) no 55501
N(2) H(30) 3.570(8) no 55501
N(3) Pd(2) 2.065(5) yes 55501
N(3) Cl(2) 3.452(7) yes 55501
N(3) O(3) 2.239(8) yes 55501
N(3) N(6) 3.547(7) yes 55501
N(3) C(21) 2.531(8) yes 55501
N(3) C(22) 2.34(1) yes 55501
N(3) C(28) 2.320(7) yes 55501
N(3) C(30) 2.51(1) yes 55501
N(3) H(31) 2.844(7) no 55501
N(3) H(32) 3.053(8) no 55501
N(3) H(33) 2.005(8) no 55501
N(3) H(34) 2.48(1) no 55501
N(3) H(35) 2.99(1) no 55501
N(3) H(72) 3.083(8) no 55501
N(4) Pd(2) 2.070(4) yes 55501
N(4) Cl(2) 3.476(6) yes 55501
N(4) O(4) 2.237(7) yes 55501
N(4) C(21) 2.546(9) yes 55501
N(4) C(26) 2.36(1) yes 55501
N(4) C(35) 2.347(7) yes 55501
N(4) C(37) 2.52(1) yes 55501
N(4) H(43) 2.936(7) no 55501
N(4) H(44) 3.029(7) no 55501
N(4) H(45) 1.992(9) no 55501
N(4) H(46) 2.53(1) no 55501
N(4) H(47) 2.899(9) no 55501
N(4) H(71) 3.217(9) no 55501
N(5) Pd(3) 2.075(6) yes 55501
N(5) Cl(3) 3.473(6) yes 55501
N(5) O(5) 2.240(9) yes 55501
N(5) C(16) 3.484(8) yes 75502
N(5) C(41) 2.554(6) yes 55501
N(5) C(42) 2.372(7) yes 55501
N(5) C(48) 2.34(1) yes 55501
N(5) C(50) 2.483(7) yes 55501
N(5) H(18) 2.645(8) no 75502
N(5) H(58) 2.965(9) no 55501
N(5) H(59) 2.98(1) no 55501
N(5) H(60) 1.988(6) no 55501
N(5) H(61) 2.617(8) no 55501
N(5) H(62) 2.720(8) no 55501
N(6) Pd(3) 2.058(5) yes 55501
N(6) Cl(3) 3.455(4) yes 55501
N(6) O(6) 2.253(5) yes 55501
N(6) N(3) 3.547(7) yes 55501
N(6) C(27) 3.597(8) yes 55501
N(6) C(41) 2.54(1) yes 55501
N(6) C(46) 2.362(9) yes 55501
N(6) C(55) 2.350(8) yes 55501
N(6) C(57) 2.47(1) yes 55501
N(6) H(33) 3.543(8) no 55501
N(6) H(70) 3.030(8) no 55501
N(6) H(71) 2.938(9) no 55501
N(6) H(72) 2.01(1) no 55501
N(6) H(73) 2.597(9) no 55501
N(6) H(74) 2.684(9) no 55501
C(1) O(2) 3.596(9) yes 55501
C(1) N(1) 2.53(1) yes 55501
C(1) N(2) 2.546(7) yes 55501
C(1) C(3) 2.396(7) yes 55501
C(1) C(4) 2.733(8) yes 55501
C(1) C(5) 2.40(1) yes 55501
C(1) C(7) 2.32(1) yes 55501
C(1) C(14) 2.33(1) yes 55501
C(1) C(21) 3.577(8) yes 55501
C(1) H(1) 3.261(7) no 55501
C(1) H(3) 3.26(1) no 55501
C(2) Pd(1) 2.885(5) yes 55501
C(2) O(1) 2.482(9) yes 55501
C(2) N(1) 2.358(8) yes 55501
C(2) C(4) 2.38(1) yes 55501
C(2) C(5) 2.79(1) yes 55501
C(2) C(6) 2.41(1) yes 55501
C(2) H(1) 2.044(7) no 55501
C(2) H(2) 3.238(9) no 55501
C(3) O(1) 3.12(1) yes 55501
C(3) C(1) 2.396(7) yes 55501
C(3) C(5) 2.43(1) yes 55501
C(3) C(6) 2.789(9) yes 55501
C(3) C(7) 2.59(1) yes 55501
C(3) H(2) 2.03(1) no 55501
C(3) H(3) 3.29(1) no 55501
C(4) C(1) 2.733(8) yes 55501
C(4) C(2) 2.38(1) yes 55501
C(4) C(6) 2.380(7) yes 55501
C(4) H(1) 2.04(1) no 55501
C(4) H(3) 2.04(1) no 55501
C(5) O(2) 3.105(7) yes 55501
C(5) C(1) 2.40(1) yes 55501
C(5) C(2) 2.79(1) yes 55501
C(5) C(3) 2.43(1) yes 55501
C(5) C(14) 2.590(7) yes 55501
C(5) C(23) 3.474(9) yes 55501
C(5) H(1) 3.28(1) no 55501
C(5) H(2) 2.020(7) no 55501
C(5) H(28) 3.444(9) no 55501
C(6) Pd(1) 2.884(7) yes 55501
C(6) O(2) 2.465(8) yes 55501
C(6) N(2) 2.361(6) yes 55501
C(6) C(2) 2.41(1) yes 55501
C(6) C(3) 2.789(9) yes 55501
C(6) C(4) 2.380(7) yes 55501
C(6) C(23) 3.598(9) yes 55501
C(6) H(2) 3.233(7) no 55501
C(6) H(3) 2.04(1) no 55501
C(7) Pd(1) 2.831(6) yes 55501
C(7) C(1) 2.32(1) yes 55501
C(7) C(3) 2.59(1) yes 55501
C(7) C(8) 2.23(1) yes 55501
C(7) C(9) 2.23(1) yes 55501
C(7) C(10) 3.21(1) yes 55501
C(7) H(1) 2.850(9) no 55501
C(7) H(4) 2.94(1) no 55501
C(7) H(5) 2.78(1) no 55501
C(7) H(6) 2.92(1) no 55501
C(7) H(7) 3.556(9) no 55501
C(7) H(8) 3.08(1) no 55501
C(8) N(1) 2.328(9) yes 55501
C(8) C(7) 2.23(1) yes 55501
C(8) C(10) 2.554(9) yes 55501
C(8) C(11) 3.239(9) yes 55501
C(8) H(6) 2.071(7) no 55501
C(8) H(7) 3.340(8) no 55501
C(8) H(8) 2.65(1) no 55501
C(8) H(9) 2.93(1) no 55501
C(8) H(15) 3.527(9) no 55501
C(8) H(34) 3.57(1) no 55501
C(9) Pd(1) 3.288(8) yes 55501
C(9) O(1) 2.379(7) yes 55501
C(9) C(7) 2.23(1) yes 55501
C(9) C(11) 2.59(1) yes 55501
C(9) C(13) 3.10(1) yes 55501
C(9) H(4) 2.065(9) no 55501
C(9) H(5) 2.068(9) no 55501
C(9) H(7) 2.029(8) no 55501
C(9) H(8) 2.027(9) no 55501
C(9) H(9) 2.76(1) no 55501
C(9) H(13) 3.387(9) no 55501
C(9) H(15) 2.77(1) no 55501
C(9) H(49) 3.45(1) no 55501
C(10) O(1) 3.343(7) yes 55501
C(10) N(1) 2.444(9) yes 55501
C(10) C(7) 3.21(1) yes 55501
C(10) C(8) 2.554(9) yes 55501
C(10) C(12) 2.50(1) yes 55501
C(10) C(13) 2.53(1) yes 55501
C(10) H(4) 2.540(8) no 55501
C(10) H(5) 3.272(9) no 55501
C(10) H(6) 2.055(9) no 55501
C(10) H(9) 2.04(1) no 55501
C(10) H(10) 2.66(1) no 55501
C(10) H(11) 3.32(1) no 55501
C(10) H(12) 2.68(1) no 55501
C(10) H(13) 2.718(9) no 55501
C(10) H(14) 3.35(1) no 55501
C(10) H(15) 2.71(1) no 55501
C(11) C(8) 3.239(9) yes 55501
C(11) C(9) 2.59(1) yes 55501
C(11) H(4) 2.888(8) no 55501
C(11) H(6) 2.75(1) no 55501
C(11) H(7) 2.03(1) no 55501
C(11) H(8) 2.04(1) no 55501
C(11) H(10) 2.07(1) no 55501
C(11) H(11) 2.05(1) no 55501
C(11) H(12) 2.04(1) no 55501
C(11) H(13) 2.043(8) no 55501
C(11) H(14) 2.05(1) no 55501
C(11) H(15) 2.040(9) no 55501
C(12) C(10) 2.50(1) yes 55501
C(12) C(13) 2.51(1) yes 55501
C(12) H(7) 2.67(1) no 55501
C(12) H(8) 2.62(1) no 55501
C(12) H(9) 2.03(1) no 55501
C(12) H(13) 2.70(1) no 55501
C(12) H(14) 2.68(1) no 55501
C(12) H(15) 3.32(1) no 55501
C(13) C(9) 3.10(1) yes 55501
C(13) C(10) 2.53(1) yes 55501
C(13) C(12) 2.51(1) yes 55501
C(13) H(2) 3.32(1) no 65501
C(13) H(3) 3.453(9) no 65501
C(13) H(6) 2.76(1) no 55501
C(13) H(7) 2.69(1) no 55501
C(13) H(8) 3.33(1) no 55501
C(13) H(9) 2.035(8) no 55501
C(13) H(10) 3.33(1) no 55501
C(13) H(11) 2.68(1) no 55501
C(13) H(12) 2.68(1) no 55501
C(13) H(49) 3.35(1) no 55501
C(14) Pd(1) 2.849(8) yes 55501
C(14) C(1) 2.33(1) yes 55501
C(14) C(5) 2.590(7) yes 55501
C(14) C(15) 2.221(9) yes 55501
C(14) C(16) 2.248(6) yes 55501
C(14) C(17) 3.450(7) yes 55501
C(14) C(25) 3.480(9) yes 55501
C(14) H(3) 2.839(7) no 55501
C(14) H(16) 2.798(9) no 55501
C(14) H(17) 2.91(1) no 55501
C(14) H(18) 2.787(7) no 55501
C(14) H(20) 3.547(7) no 55501
C(15) N(2) 2.34(1) yes 55501
C(15) C(14) 2.221(9) yes 55501
C(15) C(16) 1.55(1) yes 55501
C(15) C(17) 2.59(1) yes 55501
C(15) C(18) 3.405(9) yes 55501
C(15) C(20) 3.240(9) yes 55501
C(15) H(18) 2.07(1) no 55501
C(15) H(19) 3.34(1) no 55501
C(15) H(20) 2.60(1) no 55501
C(15) H(25) 3.26(1) no 55501
C(15) H(26) 2.688(9) no 55501
C(15) H(30) 3.54(1) no 55501
C(16) Pd(1) 3.322(6) yes 55501
C(16) O(2) 2.390(7) yes 55501
C(16) C(14) 2.248(6) yes 55501
C(16) C(15) 1.55(1) yes 55501
C(16) C(18) 2.577(7) yes 55501
C(16) C(20) 3.099(9) yes 55501
C(16) H(16) 2.08(1) no 55501
C(16) H(17) 2.08(1) no 55501
C(16) H(19) 2.034(9) no 55501
C(16) H(20) 2.032(8) no 55501
C(16) H(21) 2.739(7) no 55501
C(16) H(25) 3.37(1) no 55501
C(16) H(26) 2.78(1) no 55501
C(17) O(4) 3.219(8) yes 55501
C(17) N(2) 2.507(6) yes 55501
C(17) C(14) 3.450(7) yes 55501
C(17) C(15) 2.59(1) yes 55501
C(17) C(19) 2.490(8) yes 55501
C(17) C(20) 2.55(1) yes 55501
C(17) H(16) 2.58(1) no 55501
C(17) H(17) 3.13(1) no 55501
C(17) H(18) 2.043(9) no 55501
C(17) H(21) 2.039(8) no 55501
C(17) H(22) 3.315(8) no 55501
C(17) H(23) 2.655(9) no 55501
C(17) H(24) 2.668(8) no 55501
C(17) H(25) 2.71(1) no 55501
C(17) H(26) 2.73(1) no 55501
C(17) H(27) 3.37(1) no 55501
C(17) H(30) 3.320(8) no 55501
C(18) C(15) 3.405(9) yes 55501
C(18) C(16) 2.577(7) yes 55501
C(18) H(16) 3.340(9) no 55501
C(18) H(17) 3.58(1) no 55501
C(18) H(18) 2.627(8) no 55501
C(18) H(19) 2.048(9) no 55501
C(18) H(20) 2.029(8) no 55501
C(18) H(22) 2.035(9) no 55501
C(18) H(23) 2.04(1) no 55501
C(18) H(24) 2.02(1) no 55501
C(18) H(25) 2.02(2) no 55501
C(18) H(26) 2.06(2) no 55501
C(18) H(27) 2.07(1) no 55501
C(19) C(17) 2.490(8) yes 55501
C(19) C(20) 2.49(2) yes 55501
C(19) H(19) 2.625(8) no 55501
C(19) H(20) 2.672(8) no 55501
C(19) H(21) 2.02(1) no 55501
C(19) H(25) 2.66(2) no 55501
C(19) H(26) 3.31(1) no 55501
C(19) H(27) 2.67(2) no 55501
C(20) C(15) 3.240(9) yes 55501
C(20) C(16) 3.099(9) yes 55501
C(20) C(17) 2.55(1) yes 55501
C(20) C(19) 2.49(2) yes 55501
C(20) H(16) 3.03(1) no 55501
C(20) H(17) 3.11(1) no 55501
C(20) H(18) 3.12(1) no 55501
C(20) H(19) 3.35(1) no 55501
C(20) H(20) 2.71(1) no 55501
C(20) H(21) 2.02(2) no 55501
C(20) H(22) 2.65(1) no 55501
C(20) H(23) 3.31(2) no 55501
C(20) H(24) 2.68(1) no 55501
C(21) O(3) 3.600(6) yes 55501
C(21) O(4) 3.589(6) yes 55501
C(21) N(3) 2.531(8) yes 55501
C(21) N(4) 2.546(9) yes 55501
C(21) C(1) 3.577(8) yes 55501
C(21) C(23) 2.40(1) yes 55501
C(21) C(24) 2.74(1) yes 55501
C(21) C(25) 2.40(1) yes 55501
C(21) C(27) 2.303(7) yes 55501
C(21) C(34) 2.309(7) yes 55501
C(21) C(54) 3.482(9) yes 55501
C(21) H(28) 3.26(1) no 55501
C(21) H(30) 3.26(1) no 55501
C(22) Pd(2) 2.871(8) yes 55501
C(22) O(3) 2.459(6) yes 55501
C(22) N(3) 2.34(1) yes 55501
C(22) C(24) 2.40(1) yes 55501
C(22) C(25) 2.813(9) yes 55501
C(22) C(26) 2.420(7) yes 55501
C(22) C(41) 3.524(9) yes 55501
C(22) H(28) 2.05(1) no 55501
C(22) H(29) 3.25(1) no 55501
C(23) O(3) 3.119(8) yes 55501
C(23) C(5) 3.474(9) yes 55501
C(23) C(6) 3.598(9) yes 55501
C(23) C(21) 2.40(1) yes 55501
C(23) C(25) 2.433(8) yes 55501
C(23) C(26) 2.788(9) yes 55501
C(23) C(27) 2.59(1) yes 55501
C(23) C(41) 3.359(9) yes 55501
C(23) C(42) 3.50(1) yes 55501
C(23) H(29) 2.02(1) no 55501
C(23) H(30) 3.291(8) no 55501
C(24) C(21) 2.74(1) yes 55501
C(24) C(22) 2.40(1) yes 55501
C(24) C(26) 2.40(1) yes 55501
C(24) C(44) 3.57(1) yes 55501
C(24) C(45) 3.57(1) yes 55501
C(24) H(28) 2.031(8) no 55501
C(24) H(30) 2.067(8) no 55501
C(25) O(4) 3.10(1) yes 55501
C(25) C(14) 3.480(9) yes 55501
C(25) C(21) 2.40(1) yes 55501
C(25) C(22) 2.813(9) yes 55501
C(25) C(23) 2.433(8) yes 55501
C(25) C(34) 2.59(1) yes 55501
C(25) C(45) 3.53(1) yes 55501
C(25) H(16) 3.55(1) no 55501
C(25) H(20) 3.251(8) no 55501
C(25) H(28) 3.288(8) no 55501
C(25) H(29) 2.04(1) no 55501
C(25) H(57) 3.58(1) no 55501
C(26) Pd(2) 2.868(8) yes 55501
C(26) O(4) 2.461(7) yes 55501
C(26) N(4) 2.36(1) yes 55501
C(26) C(22) 2.420(7) yes 55501
C(26) C(23) 2.788(9) yes 55501
C(26) C(24) 2.40(1) yes 55501
C(26) H(29) 3.25(1) no 55501
C(26) H(30) 2.05(1) no 55501
C(27) Pd(2) 2.818(6) yes 55501
C(27) Pd(3) 3.411(6) yes 55501
C(27) N(6) 3.597(8) yes 55501
C(27) C(21) 2.303(7) yes 55501
C(27) C(23) 2.59(1) yes 55501
C(27) C(28) 2.228(9) yes 55501
C(27) C(29) 2.24(1) yes 55501
C(27) C(30) 3.48(1) yes 55501
C(27) H(28) 2.84(1) no 55501
C(27) H(31) 2.777(9) no 55501
C(27) H(32) 2.940(8) no 55501
C(27) H(33) 2.75(1) no 55501
C(27) H(34) 3.59(1) no 55501
C(28) Cl(3) 3.512(8) yes 55501
C(28) N(3) 2.320(7) yes 55501
C(28) C(27) 2.228(9) yes 55501
C(28) C(30) 2.58(1) yes 55501
C(28) C(31) 3.55(2) yes 55501
C(28) H(33) 2.05(1) no 55501
C(28) H(34) 3.26(1) no 55501
C(28) H(35) 2.55(1) no 55501
C(28) H(40) 3.45(2) no 55501
C(28) H(61) 3.38(1) no 55501
C(29) Pd(2) 3.306(6) yes 55501
C(29) O(3) 2.38(1) yes 55501
C(29) C(27) 2.24(1) yes 55501
C(29) C(31) 2.49(2) yes 55501
C(29) C(33) 3.06(1) yes 55501
C(29) H(31) 2.05(1) no 55501
C(29) H(32) 2.07(1) no 55501
C(29) H(34) 2.03(1) no 55501
C(29) H(35) 2.05(1) no 55501
C(29) H(36) 2.70(2) no 55501
C(29) H(40) 2.79(1) no 55501
C(29) H(42) 3.39(1) no 55501
C(29) H(72) 3.242(9) no 55501
C(30) Cl(2) 3.544(8) yes 55501
C(30) N(3) 2.51(1) yes 55501
C(30) C(27) 3.48(1) yes 55501
C(30) C(28) 2.58(1) yes 55501
C(30) C(32) 2.35(3) yes 55501
C(30) C(33) 2.54(2) yes 55501
C(30) H(31) 2.57(1) no 55501
C(30) H(32) 3.10(1) no 55501
C(30) H(33) 2.05(1) no 55501
C(30) H(36) 2.02(2) no 55501
C(30) H(37) 2.69(3) no 55501
C(30) H(38) 3.14(3) no 55501
C(30) H(39) 2.44(3) no 55501
C(30) H(40) 2.78(2) no 55501
C(30) H(41) 3.26(2) no 55501
C(30) H(42) 2.87(1) no 55501
C(31) C(28) 3.55(2) yes 55501
C(31) C(29) 2.49(2) yes 55501
C(31) C(32) 1.64(3) yes 55501
C(31) H(33) 2.40(2) no 55501
C(31) H(34) 2.01(2) no 55501
C(31) H(35) 2.14(2) no 55501
C(31) H(37) 2.25(3) no 55501
C(31) H(38) 2.04(3) no 55501
C(31) H(39) 2.16(3) no 55501
C(31) H(40) 1.80(2) no 55501
C(31) H(41) 1.78(2) no 55501
C(31) H(42) 1.96(2) no 55501
C(31) H(81) 3.37(2) no 55501
C(32) C(30) 2.35(3) yes 55501
C(32) C(31) 1.64(3) yes 55501
C(32) C(33) 2.46(3) yes 55501
C(32) H(34) 2.45(2) no 55501
C(32) H(35) 2.52(3) no 55501
C(32) H(36) 2.12(3) no 55501
C(32) H(40) 3.27(3) no 55501
C(32) H(41) 2.53(2) no 55501
C(32) H(42) 2.76(2) no 55501
C(32) H(64) 3.55(2) no 65501
C(33) C(29) 3.06(1) yes 55501
C(33) C(30) 2.54(2) yes 55501
C(33) C(32) 2.46(3) yes 55501
C(33) H(32) 3.56(2) no 55501
C(33) H(33) 2.72(1) no 55501
C(33) H(34) 3.23(1) no 55501
C(33) H(35) 2.94(2) no 55501
C(33) H(36) 1.84(2) no 55501
C(33) H(37) 2.80(3) no 55501
C(33) H(38) 2.55(3) no 55501
C(33) H(39) 3.24(2) no 55501
C(33) H(81) 3.52(2) no 55501
C(34) Pd(2) 2.817(6) yes 55501
C(34) C(21) 2.309(7) yes 55501
C(34) C(25) 2.59(1) yes 55501
C(34) C(35) 2.251(9) yes 55501
C(34) C(36) 2.24(1) yes 55501
C(34) C(37) 3.46(1) yes 55501
C(34) H(19) 3.511(8) no 55501
C(34) H(30) 2.84(1) no 55501
C(34) H(43) 2.859(9) no 55501
C(34) H(44) 2.910(9) no 55501
C(34) H(45) 2.78(1) no 55501
C(35) Cl(1) 3.480(8) yes 55501
C(35) N(4) 2.347(7) yes 55501
C(35) C(34) 2.251(9) yes 55501
C(35) C(36) 1.54(1) yes 55501
C(35) C(37) 2.59(1) yes 55501
C(35) C(38) 3.45(1) yes 55501
C(35) C(40) 3.23(1) yes 55501
C(35) H(19) 3.26(1) no 55501
C(35) H(45) 2.06(1) no 55501
C(35) H(46) 3.32(1) no 55501
C(35) H(47) 2.59(1) no 55501
C(35) H(52) 2.84(1) no 55501
C(35) H(54) 3.01(1) no 55501
C(36) Pd(2) 3.301(5) yes 55501
C(36) O(4) 2.39(1) yes 55501
C(36) C(34) 2.24(1) yes 55501
C(36) C(35) 1.54(1) yes 55501
C(36) C(38) 2.57(1) yes 55501
C(36) C(39) 3.22(1) yes 55501
C(36) C(40) 2.94(1) yes 55501
C(36) H(43) 2.080(9) no 55501
C(36) H(44) 2.08(1) no 55501
C(36) H(46) 2.03(1) no 55501
C(36) H(47) 2.04(1) no 55501
C(36) H(48) 3.35(1) no 55501
C(36) H(49) 2.94(1) no 55501
C(36) H(50) 3.55(1) no 55501
C(36) H(52) 2.60(1) no 55501
C(36) H(54) 3.11(1) no 55501
C(37) O(5) 3.361(9) yes 65501
C(37) N(4) 2.52(1) yes 55501
C(37) C(34) 3.46(1) yes 55501
C(37) C(35) 2.59(1) yes 55501
C(37) C(39) 2.51(1) yes 55501
C(37) C(40) 2.53(1) yes 55501
C(37) H(43) 2.58(1) no 55501
C(37) H(44) 3.15(1) no 55501
C(37) H(45) 2.04(1) no 55501
C(37) H(48) 2.04(1) no 55501
C(37) H(49) 2.70(1) no 55501
C(37) H(50) 2.65(1) no 55501
C(37) H(51) 3.33(1) no 55501
C(37) H(52) 2.71(1) no 55501
C(37) H(53) 3.35(1) no 55501
C(37) H(54) 2.696(9) no 55501
C(37) H(58) 3.31(1) no 65501
C(37) H(71) 3.541(9) no 55501
C(38) O(5) 3.538(9) yes 65501
C(38) C(35) 3.45(1) yes 55501
C(38) C(36) 2.57(1) yes 55501
C(38) H(28) 2.97(1) no 65501
C(38) H(43) 3.41(1) no 55501
C(38) H(45) 2.57(1) no 55501
C(38) H(46) 2.03(1) no 55501
C(38) H(47) 2.05(1) no 55501
C(38) H(49) 2.04(1) no 55501
C(38) H(50) 2.03(1) no 55501
C(38) H(51) 2.05(1) no 55501
C(38) H(52) 2.02(1) no 55501
C(38) H(53) 2.04(1) no 55501
C(38) H(54) 2.04(1) no 55501
C(39) C(36) 3.22(1) yes 55501
C(39) C(37) 2.51(1) yes 55501
C(39) C(40) 2.49(1) yes 55501
C(39) H(3) 3.51(1) no 65501
C(39) H(6) 3.44(1) no 55501
C(39) H(15) 3.15(1) no 55501
C(39) H(28) 3.05(1) no 65501
C(39) H(45) 2.86(1) no 55501
C(39) H(46) 2.54(1) no 55501
C(39) H(47) 3.30(1) no 55501
C(39) H(48) 2.02(1) no 55501
C(39) H(52) 2.67(1) no 55501
C(39) H(53) 2.67(1) no 55501
C(39) H(54) 3.31(1) no 55501
C(40) C(35) 3.23(1) yes 55501
C(40) C(36) 2.94(1) yes 55501
C(40) C(37) 2.53(1) yes 55501
C(40) C(39) 2.49(1) yes 55501
C(40) H(3) 3.45(1) no 65501
C(40) H(28) 3.35(1) no 65501
C(40) H(29) 3.11(1) no 65501
C(40) H(43) 3.16(1) no 55501
C(40) H(44) 3.06(1) no 55501
C(40) H(45) 2.78(1) no 55501
C(40) H(46) 3.31(1) no 55501
C(40) H(47) 2.82(1) no 55501
C(40) H(48) 2.00(1) no 55501
C(40) H(49) 2.70(1) no 55501
C(40) H(50) 3.30(1) no 55501
C(40) H(51) 2.66(1) no 55501
C(41) O(5) 3.587(8) yes 55501
C(41) O(6) 3.586(8) yes 55501
C(41) N(5) 2.554(6) yes 55501
C(41) N(6) 2.54(1) yes 55501
C(41) C(14) 3.542(8) yes 75502
C(41) C(22) 3.524(9) yes 55501
C(41) C(23) 3.359(9) yes 55501
C(41) C(43) 2.41(1) yes 55501
C(41) C(44) 2.770(9) yes 55501
C(41) C(45) 2.415(7) yes 55501
C(41) C(47) 2.325(9) yes 55501
C(41) C(54) 2.30(1) yes 55501
C(41) H(28) 3.483(9) no 55501
C(41) H(55) 3.27(1) no 55501
C(41) H(57) 3.273(7) no 55501
C(42) Pd(3) 2.880(8) yes 55501
C(42) O(5) 2.450(8) yes 55501
C(42) N(5) 2.372(7) yes 55501
C(42) C(23) 3.50(1) yes 55501
C(42) C(44) 2.397(7) yes 55501
C(42) C(45) 2.797(8) yes 55501
C(42) C(46) 2.42(1) yes 55501
C(42) H(28) 3.355(9) no 55501
C(42) H(55) 2.04(1) no 55501
C(42) H(56) 3.254(7) no 55501
C(43) O(5) 3.085(7) yes 55501
C(43) C(41) 2.41(1) yes 55501
C(43) C(45) 2.43(1) yes 55501
C(43) C(46) 2.80(1) yes 55501
C(43) C(47) 2.585(7) yes 55501
C(43) H(29) 3.374(9) no 55501
C(43) H(56) 2.036(7) no 55501
C(43) H(57) 3.29(1) no 55501
C(44) C(24) 3.57(1) yes 55501
C(44) C(41) 2.770(9) yes 55501
C(44) C(42) 2.397(7) yes 55501
C(44) C(46) 2.42(1) yes 55501
C(44) H(29) 3.37(1) no 55501
C(44) H(55) 2.04(1) no 55501
C(44) H(57) 2.06(1) no 55501
C(45) O(6) 3.11(1) yes 55501
C(45) C(24) 3.57(1) yes 55501
C(45) C(25) 3.53(1) yes 55501
C(45) C(41) 2.415(7) yes 55501
C(45) C(42) 2.797(8) yes 55501
C(45) C(43) 2.43(1) yes 55501
C(45) C(54) 2.59(1) yes 55501
C(45) H(55) 3.29(1) no 55501
C(45) H(56) 2.05(1) no 55501
C(46) Pd(3) 2.875(5) yes 55501
C(46) O(6) 2.456(9) yes 55501
C(46) N(6) 2.362(9) yes 55501
C(46) C(42) 2.42(1) yes 55501
C(46) C(43) 2.80(1) yes 55501
C(46) C(44) 2.42(1) yes 55501
C(46) H(56) 3.28(1) no 55501
C(46) H(57) 2.057(7) no 55501
C(47) Pd(3) 2.836(8) yes 55501
C(47) C(41) 2.325(9) yes 55501
C(47) C(43) 2.585(7) yes 55501
C(47) C(48) 2.230(8) yes 55501
C(47) C(49) 2.248(7) yes 55501
C(47) C(50) 3.398(8) yes 55501
C(47) H(18) 3.321(9) no 75502
C(47) H(28) 3.540(9) no 55501
C(47) H(55) 2.830(9) no 55501
C(47) H(58) 2.865(8) no 55501
C(47) H(59) 2.864(9) no 55501
C(47) H(60) 2.831(7) no 55501
C(47) H(62) 3.399(8) no 55501
C(48) Cl(1) 3.523(7) yes 75502
C(48) N(5) 2.34(1) yes 55501
C(48) C(47) 2.230(8) yes 55501
C(48) C(49) 1.55(1) yes 55501
C(48) C(50) 2.58(1) yes 55501
C(48) C(51) 3.21(1) yes 55501
C(48) H(60) 2.07(1) no 55501
C(48) H(61) 3.37(1) no 55501
C(48) H(62) 2.68(1) no 55501
C(48) H(63) 2.838(9) no 55501
C(48) H(67) 3.59(1) no 55501
C(49) Pd(3) 3.301(6) yes 55501
C(49) O(5) 2.408(8) yes 55501
C(49) C(47) 2.248(7) yes 55501
C(49) C(48) 1.55(1) yes 55501
C(49) C(51) 2.550(8) yes 55501
C(49) C(53) 3.101(8) yes 55501
C(49) H(18) 2.941(9) no 75502
C(49) H(21) 3.52(1) no 75502
C(49) H(58) 2.08(1) no 55501
C(49) H(59) 2.08(1) no 55501
C(49) H(61) 2.03(1) no 55501
C(49) H(62) 2.03(1) no 55501
C(49) H(63) 2.661(8) no 55501
C(49) H(67) 2.754(9) no 55501
C(49) H(68) 3.433(9) no 55501
C(50) O(5) 3.559(9) yes 55501
C(50) N(5) 2.483(7) yes 55501
C(50) C(47) 3.398(8) yes 55501
C(50) C(48) 2.58(1) yes 55501
C(50) C(51) 1.552(8) yes 55501
C(50) C(52) 2.51(1) yes 55501
C(50) C(53) 2.525(9) yes 55501
C(50) H(32) 3.54(1) no 55501
C(50) H(58) 2.56(1) no 55501
C(50) H(59) 3.18(1) no 55501
C(50) H(60) 2.03(1) no 55501
C(50) H(63) 2.05(1) no 55501
C(50) H(64) 3.34(1) no 55501
C(50) H(65) 2.70(1) no 55501
C(50) H(66) 2.65(1) no 55501
C(50) H(67) 2.68(1) no 55501
C(50) H(68) 2.71(1) no 55501
C(50) H(69) 3.348(9) no 55501
C(51) C(48) 3.21(1) yes 55501
C(51) C(49) 2.550(8) yes 55501
C(51) C(50) 1.552(8) yes 55501
C(51) H(58) 3.00(1) no 55501
C(51) H(59) 3.48(1) no 55501
C(51) H(60) 2.656(9) no 55501
C(51) H(61) 2.06(1) no 55501
C(51) H(62) 2.065(8) no 55501
C(51) H(64) 2.05(1) no 55501
C(51) H(65) 2.03(1) no 55501
C(51) H(66) 2.03(1) no 55501
C(51) H(67) 2.00(1) no 55501
C(51) H(68) 2.01(1) no 55501
C(51) H(69) 2.02(1) no 55501
C(52) C(50) 2.51(1) yes 55501
C(52) C(53) 2.47(1) yes 55501
C(52) H(61) 2.75(1) no 55501
C(52) H(62) 2.60(1) no 55501
C(52) H(63) 2.02(1) no 55501
C(52) H(67) 3.28(1) no 55501
C(52) H(68) 2.66(1) no 55501
C(52) H(69) 2.65(1) no 55501
C(53) C(49) 3.101(8) yes 55501
C(53) C(50) 2.525(9) yes 55501
C(53) C(52) 2.47(1) yes 55501
C(53) H(21) 3.28(1) no 75502
C(53) H(60) 2.722(8) no 55501
C(53) H(61) 2.66(1) no 55501
C(53) H(62) 3.32(1) no 55501
C(53) H(63) 2.00(1) no 55501
C(53) H(64) 2.65(1) no 55501
C(53) H(65) 2.66(1) no 55501
C(53) H(66) 3.28(1) no 55501
C(54) Pd(3) 2.833(5) yes 55501
C(54) C(21) 3.482(9) yes 55501
C(54) C(41) 2.30(1) yes 55501
C(54) C(45) 2.59(1) yes 55501
C(54) C(55) 2.24(1) yes 55501
C(54) C(56) 2.27(1) yes 55501
C(54) C(57) 3.32(1) yes 55501
C(54) H(57) 2.838(9) no 55501
C(54) H(70) 2.91(1) no 55501
C(54) H(71) 2.83(1) no 55501
C(54) H(72) 2.92(1) no 55501
C(54) H(74) 3.24(1) no 55501
C(55) N(6) 2.350(8) yes 55501
C(55) C(54) 2.24(1) yes 55501
C(55) C(56) 1.565(7) yes 55501
C(55) C(57) 2.570(8) yes 55501
C(55) C(58) 3.23(1) yes 55501
C(55) H(59) 3.45(1) no 65501
C(55) H(72) 2.104(7) no 55501
C(55) H(73) 3.367(8) no 55501
C(55) H(74) 2.618(9) no 55501
C(55) H(75) 2.85(1) no 55501
C(56) Pd(3) 3.301(7) yes 55501
C(56) O(6) 2.409(7) yes 55501
C(56) C(54) 2.27(1) yes 55501
C(56) C(55) 1.565(7) yes 55501
C(56) C(58) 2.54(1) yes 55501
C(56) C(60) 3.13(2) yes 55501
C(56) H(33) 3.379(8) no 55501
C(56) H(70) 2.095(7) no 55501
C(56) H(71) 2.096(8) no 55501
C(56) H(73) 2.039(8) no 55501
C(56) H(74) 2.010(9) no 55501
C(56) H(75) 2.63(1) no 55501
C(56) H(79) 3.47(1) no 55501
C(56) H(81) 2.81(2) no 55501
C(57) O(6) 3.451(8) yes 55501
C(57) N(6) 2.47(1) yes 55501
C(57) C(54) 3.32(1) yes 55501
C(57) C(55) 2.570(8) yes 55501
C(57) C(59) 2.49(1) yes 55501
C(57) C(60) 2.49(2) yes 55501
C(57) H(17) 3.40(1) no 75502
C(57) H(70) 2.545(7) no 55501
C(57) H(71) 3.237(9) no 55501
C(57) H(72) 2.038(9) no 55501
C(57) H(75) 2.02(1) no 55501
C(57) H(76) 2.64(1) no 55501
C(57) H(77) 3.31(1) no 55501
C(57) H(78) 2.69(1) no 55501
C(57) H(79) 2.67(1) no 55501
C(57) H(80) 3.32(2) no 55501
C(57) H(81) 2.67(2) no 55501
C(58) C(55) 3.23(1) yes 55501
C(58) C(56) 2.54(1) yes 55501
C(58) C(59) 1.55(1) yes 55501
C(58) H(59) 3.37(1) no 65501
C(58) H(70) 2.95(1) no 55501
C(58) H(72) 2.67(1) no 55501
C(58) H(73) 2.03(1) no 55501
C(58) H(74) 2.02(1) no 55501
C(58) H(76) 2.06(1) no 55501
C(58) H(77) 2.07(2) no 55501
C(58) H(78) 2.07(1) no 55501
C(58) H(79) 2.02(1) no 55501
C(58) H(80) 2.04(2) no 55501
C(58) H(81) 2.03(1) no 55501
C(59) C(57) 2.49(1) yes 55501
C(59) C(58) 1.55(1) yes 55501
C(59) C(60) 2.52(2) yes 55501
C(59) H(73) 2.74(1) no 55501
C(59) H(74) 2.54(1) no 55501
C(59) H(75) 2.06(1) no 55501
C(59) H(79) 2.70(1) no 55501
C(59) H(80) 2.71(2) no 55501
C(59) H(81) 3.34(2) no 55501
C(60) C(56) 3.13(2) yes 55501
C(60) C(57) 2.49(2) yes 55501
C(60) C(59) 2.52(2) yes 55501
C(60) H(36) 3.36(2) no 55501
C(60) H(40) 3.48(2) no 55501
C(60) H(63) 3.23(2) no 65501
C(60) H(69) 3.42(2) no 65501
C(60) H(72) 2.78(2) no 55501
C(60) H(73) 2.61(2) no 55501
C(60) H(74) 3.29(2) no 55501
C(60) H(75) 2.01(1) no 55501
C(60) H(76) 3.33(2) no 55501
C(60) H(77) 2.71(2) no 55501
C(60) H(78) 2.72(2) no 55501
H(1) O(1) 2.948(9) no 55501
H(1) C(1) 3.261(7) no 55501
H(1) C(2) 2.044(7) no 55501
H(1) C(4) 2.04(1) no 55501
H(1) C(5) 3.28(1) no 55501
H(1) C(7) 2.850(9) no 55501
H(2) C(2) 3.238(9) no 55501
H(2) C(3) 2.03(1) no 55501
H(2) C(5) 2.020(7) no 55501
H(2) C(6) 3.233(7) no 55501
H(3) O(2) 2.926(6) no 55501
H(3) C(1) 3.26(1) no 55501
H(3) C(3) 3.29(1) no 55501
H(3) C(4) 2.04(1) no 55501
H(3) C(6) 2.04(1) no 55501
H(3) C(14) 2.839(7) no 55501
H(4) O(1) 2.00(1) no 55501
H(4) N(1) 3.05(1) no 55501
H(4) C(7) 2.94(1) no 55501
H(4) C(9) 2.065(9) no 55501
H(4) C(10) 2.540(8) no 55501
H(4) C(11) 2.888(8) no 55501
H(5) Cl(2) 3.121(8) no 55501
H(5) O(1) 1.998(9) no 55501
H(5) N(1) 2.86(1) no 55501
H(5) C(7) 2.78(1) no 55501
H(5) C(9) 2.068(9) no 55501
H(5) C(10) 3.272(9) no 55501
H(6) Pd(1) 3.520(8) no 55501
H(6) Cl(1) 3.541(7) no 55501
H(6) O(1) 3.091(7) no 55501
H(6) N(1) 2.01(1) no 55501
H(6) C(7) 2.92(1) no 55501
H(6) C(8) 2.071(7) no 55501
H(6) C(10) 2.055(9) no 55501
H(6) C(11) 2.75(1) no 55501
H(6) C(13) 2.76(1) no 55501
H(6) C(39) 3.44(1) no 55501
H(7) Pd(1) 3.377(8) no 55501
H(7) Cl(1) 3.096(7) no 55501
H(7) N(1) 2.571(8) no 55501
H(7) C(7) 3.556(9) no 55501
H(7) C(8) 3.340(8) no 55501
H(7) C(9) 2.029(8) no 55501
H(7) C(11) 2.03(1) no 55501
H(7) C(12) 2.67(1) no 55501
H(7) C(13) 2.69(1) no 55501
H(8) O(1) 3.124(7) no 55501
H(8) N(1) 2.633(9) no 55501
H(8) C(7) 3.08(1) no 55501
H(8) C(8) 2.65(1) no 55501
H(8) C(9) 2.027(9) no 55501
H(8) C(11) 2.04(1) no 55501
H(8) C(12) 2.62(1) no 55501
H(8) C(13) 3.33(1) no 55501
H(9) C(8) 2.93(1) no 55501
H(9) C(9) 2.76(1) no 55501
H(9) C(10) 2.04(1) no 55501
H(9) C(12) 2.03(1) no 55501
H(9) C(13) 2.035(8) no 55501
H(10) C(10) 2.66(1) no 55501
H(10) C(11) 2.07(1) no 55501
H(10) C(13) 3.33(1) no 55501
H(11) C(10) 3.32(1) no 55501
H(11) C(11) 2.05(1) no 55501
H(11) C(13) 2.68(1) no 55501
H(12) C(10) 2.68(1) no 55501
H(12) C(11) 2.04(1) no 55501
H(12) C(13) 2.68(1) no 55501
H(13) C(9) 3.387(9) no 55501
H(13) C(10) 2.718(9) no 55501
H(13) C(11) 2.043(8) no 55501
H(13) C(12) 2.70(1) no 55501
H(14) C(4) 3.32(1) no 65501
H(14) C(5) 3.546(9) no 65501
H(14) C(10) 3.35(1) no 55501
H(14) C(11) 2.05(1) no 55501
H(14) C(12) 2.68(1) no 55501
H(15) C(8) 3.527(9) no 55501
H(15) C(9) 2.77(1) no 55501
H(15) C(10) 2.71(1) no 55501
H(15) C(11) 2.040(9) no 55501
H(15) C(12) 3.32(1) no 55501
H(15) C(39) 3.15(1) no 55501
H(16) O(2) 2.001(7) no 55501
H(16) N(2) 2.90(1) no 55501
H(16) C(14) 2.798(9) no 55501
H(16) C(16) 2.08(1) no 55501
H(16) C(17) 2.58(1) no 55501
H(16) C(18) 3.340(9) no 55501
H(16) C(20) 3.03(1) no 55501
H(16) C(25) 3.55(1) no 55501
H(17) O(2) 2.000(7) no 55501
H(17) N(2) 3.04(1) no 55501
H(17) C(14) 2.91(1) no 55501
H(17) C(16) 2.08(1) no 55501
H(17) C(17) 3.13(1) no 55501
H(17) C(18) 3.58(1) no 55501
H(17) C(20) 3.11(1) no 55501
H(18) Pd(1) 3.593(6) no 55501
H(18) O(2) 2.912(7) no 55501
H(18) N(2) 2.005(7) no 55501
H(18) C(14) 2.787(7) no 55501
H(18) C(15) 2.07(1) no 55501
H(18) C(17) 2.043(9) no 55501
H(18) C(18) 2.627(8) no 55501
H(18) C(20) 3.12(1) no 55501
H(19) Pd(1) 3.287(5) no 55501
H(19) Cl(1) 2.913(8) no 55501
H(19) O(4) 2.660(8) no 55501
H(19) N(2) 2.540(7) no 55501
H(19) C(15) 3.34(1) no 55501
H(19) C(16) 2.034(9) no 55501
H(19) C(18) 2.048(9) no 55501
H(19) C(19) 2.625(8) no 55501
H(19) C(20) 3.35(1) no 55501
H(19) C(34) 3.511(8) no 55501
H(19) C(35) 3.26(1) no 55501
H(20) O(2) 3.585(7) no 55501
H(20) O(4) 2.911(9) no 55501
H(20) N(2) 2.840(7) no 55501
H(20) C(14) 3.547(7) no 55501
H(20) C(15) 2.60(1) no 55501
H(20) C(16) 2.032(8) no 55501
H(20) C(18) 2.029(8) no 55501
H(20) C(19) 2.672(8) no 55501
H(20) C(20) 2.71(1) no 55501
H(20) C(25) 3.251(8) no 55501
H(21) C(16) 2.739(7) no 55501
H(21) C(17) 2.039(8) no 55501
H(21) C(19) 2.02(1) no 55501
H(21) C(20) 2.02(2) no 55501
H(22) C(17) 3.315(8) no 55501
H(22) C(18) 2.035(9) no 55501
H(22) C(20) 2.65(1) no 55501
H(23) C(17) 2.655(9) no 55501
H(23) C(18) 2.04(1) no 55501
H(23) C(20) 3.31(2) no 55501
H(24) C(17) 2.668(8) no 55501
H(24) C(18) 2.02(1) no 55501
H(24) C(20) 2.68(1) no 55501
H(25) C(15) 3.26(1) no 55501
H(25) C(16) 3.37(1) no 55501
H(25) C(17) 2.71(1) no 55501
H(25) C(18) 2.02(2) no 55501
H(25) C(19) 2.66(2) no 55501
H(26) C(15) 2.688(9) no 55501
H(26) C(16) 2.78(1) no 55501
H(26) C(17) 2.73(1) no 55501
H(26) C(18) 2.06(2) no 55501
H(26) C(19) 3.31(1) no 55501
H(27) C(17) 3.37(1) no 55501
H(27) C(18) 2.07(1) no 55501
H(27) C(19) 2.67(2) no 55501
H(28) O(3) 2.938(9) no 55501
H(28) C(5) 3.444(9) no 55501
H(28) C(21) 3.26(1) no 55501
H(28) C(22) 2.05(1) no 55501
H(28) C(24) 2.031(8) no 55501
H(28) C(25) 3.288(8) no 55501
H(28) C(27) 2.84(1) no 55501
H(28) C(41) 3.483(9) no 55501
H(28) C(42) 3.355(9) no 55501
H(28) C(47) 3.540(9) no 55501
H(29) O(2) 3.577(8) no 55501
H(29) C(22) 3.25(1) no 55501
H(29) C(23) 2.02(1) no 55501
H(29) C(25) 2.04(1) no 55501
H(29) C(26) 3.25(1) no 55501
H(29) C(43) 3.374(9) no 55501
H(29) C(44) 3.37(1) no 55501
H(30) O(4) 2.91(1) no 55501
H(30) N(2) 3.570(8) no 55501
H(30) C(15) 3.54(1) no 55501
H(30) C(17) 3.320(8) no 55501
H(30) C(21) 3.26(1) no 55501
H(30) C(23) 3.291(8) no 55501
H(30) C(24) 2.067(8) no 55501
H(30) C(26) 2.05(1) no 55501
H(30) C(34) 2.84(1) no 55501
H(31) O(3) 1.99(1) no 55501
H(31) N(3) 2.844(7) no 55501
H(31) C(27) 2.777(9) no 55501
H(31) C(29) 2.05(1) no 55501
H(31) C(30) 2.57(1) no 55501
H(32) Cl(3) 2.840(8) no 55501
H(32) O(3) 2.000(9) no 55501
H(32) N(3) 3.053(8) no 55501
H(32) C(27) 2.940(8) no 55501
H(32) C(29) 2.07(1) no 55501
H(32) C(30) 3.10(1) no 55501
H(32) C(33) 3.56(2) no 55501
H(32) C(50) 3.54(1) no 55501
H(33) Pd(2) 3.598(6) no 55501
H(33) Cl(3) 2.999(7) no 55501
H(33) O(3) 2.87(1) no 55501
H(33) N(3) 2.005(8) no 55501
H(33) N(6) 3.543(8) no 55501
H(33) C(27) 2.75(1) no 55501
H(33) C(28) 2.05(1) no 55501
H(33) C(30) 2.05(1) no 55501
H(33) C(31) 2.40(2) no 55501
H(33) C(33) 2.72(1) no 55501
H(33) C(56) 3.379(8) no 55501
H(34) Pd(2) 3.221(8) no 55501
H(34) Cl(2) 2.765(8) no 55501
H(34) O(1) 3.18(1) no 55501
H(34) N(3) 2.48(1) no 55501
H(34) C(8) 3.57(1) no 55501
H(34) C(27) 3.59(1) no 55501
H(34) C(28) 3.26(1) no 55501
H(34) C(29) 2.03(1) no 55501
H(34) C(31) 2.01(2) no 55501
H(34) C(32) 2.45(2) no 55501
H(34) C(33) 3.23(1) no 55501
H(35) O(1) 3.535(9) no 55501
H(35) N(3) 2.99(1) no 55501
H(35) C(28) 2.55(1) no 55501
H(35) C(29) 2.05(1) no 55501
H(35) C(31) 2.14(2) no 55501
H(35) C(32) 2.52(3) no 55501
H(35) C(33) 2.94(2) no 55501
H(36) Cl(2) 3.19(1) no 55501
H(36) C(29) 2.70(2) no 55501
H(36) C(30) 2.02(2) no 55501
H(36) C(32) 2.12(3) no 55501
H(36) C(33) 1.84(2) no 55501
H(36) C(60) 3.36(2) no 55501
H(37) C(30) 2.69(3) no 55501
H(37) C(31) 2.25(3) no 55501
H(37) C(33) 2.80(3) no 55501
H(38) C(30) 3.14(3) no 55501
H(38) C(31) 2.04(3) no 55501
H(38) C(33) 2.55(3) no 55501
H(39) C(30) 2.44(3) no 55501
H(39) C(31) 2.16(3) no 55501
H(39) C(33) 3.24(2) no 55501
H(40) Cl(3) 3.42(1) no 55501
H(40) C(28) 3.45(2) no 55501
H(40) C(29) 2.79(1) no 55501
H(40) C(30) 2.78(2) no 55501
H(40) C(31) 1.80(2) no 55501
H(40) C(32) 3.27(3) no 55501
H(40) C(60) 3.48(2) no 55501
H(41) C(30) 3.26(2) no 55501
H(41) C(31) 1.78(2) no 55501
H(41) C(32) 2.53(2) no 55501
H(42) C(29) 3.39(1) no 55501
H(42) C(30) 2.87(1) no 55501
H(42) C(31) 1.96(2) no 55501
H(42) C(32) 2.76(2) no 55501
H(43) O(4) 2.013(9) no 55501
H(43) N(4) 2.936(7) no 55501
H(43) C(34) 2.859(9) no 55501
H(43) C(36) 2.080(9) no 55501
H(43) C(37) 2.58(1) no 55501
H(43) C(38) 3.41(1) no 55501
H(43) C(40) 3.16(1) no 55501
H(44) Cl(1) 2.796(7) no 55501
H(44) O(4) 2.013(9) no 55501
H(44) N(4) 3.029(7) no 55501
H(44) C(34) 2.910(9) no 55501
H(44) C(36) 2.08(1) no 55501
H(44) C(37) 3.15(1) no 55501
H(44) C(40) 3.06(1) no 55501
H(45) Pd(2) 3.512(5) no 55501
H(45) Cl(1) 3.007(7) no 55501
H(45) O(4) 2.93(1) no 55501
H(45) N(1) 3.573(7) no 55501
H(45) N(4) 1.992(9) no 55501
H(45) C(34) 2.78(1) no 55501
H(45) C(35) 2.06(1) no 55501
H(45) C(37) 2.04(1) no 55501
H(45) C(38) 2.57(1) no 55501
H(45) C(39) 2.86(1) no 55501
H(45) C(40) 2.78(1) no 55501
H(46) Pd(2) 3.364(7) no 55501
H(46) Cl(2) 2.815(6) no 55501
H(46) O(5) 3.046(9) no 65501
H(46) N(4) 2.53(1) no 55501
H(46) C(35) 3.32(1) no 55501
H(46) C(36) 2.03(1) no 55501
H(46) C(38) 2.03(1) no 55501
H(46) C(39) 2.54(1) no 55501
H(46) C(40) 3.31(1) no 55501
H(46) C(48) 3.17(1) no 65501
H(47) O(4) 3.58(1) no 55501
H(47) O(5) 3.07(1) no 65501
H(47) N(4) 2.899(9) no 55501
H(47) C(35) 2.59(1) no 55501
H(47) C(36) 2.04(1) no 55501
H(47) C(38) 2.05(1) no 55501
H(47) C(39) 3.30(1) no 55501
H(47) C(40) 2.82(1) no 55501
H(48) O(5) 2.895(8) no 65501
H(48) C(23) 3.14(1) no 65501
H(48) C(24) 3.50(1) no 65501
H(48) C(36) 3.35(1) no 55501
H(48) C(37) 2.04(1) no 55501
H(48) C(39) 2.02(1) no 55501
H(48) C(40) 2.00(1) no 55501
H(48) C(42) 3.41(1) no 65501
H(48) C(43) 3.558(9) no 65501
H(48) C(47) 3.16(1) no 65501
H(49) Cl(2) 3.588(8) no 55501
H(49) C(9) 3.45(1) no 55501
H(49) C(13) 3.35(1) no 55501
H(49) C(36) 2.94(1) no 55501
H(49) C(37) 2.70(1) no 55501
H(49) C(38) 2.04(1) no 55501
H(49) C(40) 2.70(1) no 55501
H(50) Cl(2) 3.089(9) no 55501
H(50) C(36) 3.55(1) no 55501
H(50) C(37) 2.65(1) no 55501
H(50) C(38) 2.03(1) no 55501
H(50) C(40) 3.30(1) no 55501
H(51) C(4) 3.21(1) no 65501
H(51) C(5) 3.17(1) no 65501
H(51) C(23) 3.33(1) no 65501
H(51) C(37) 3.33(1) no 55501
H(51) C(38) 2.05(1) no 55501
H(51) C(40) 2.66(1) no 55501
H(52) Cl(1) 3.49(1) no 55501
H(52) C(35) 2.84(1) no 55501
H(52) C(36) 2.60(1) no 55501
H(52) C(37) 2.71(1) no 55501
H(52) C(38) 2.02(1) no 55501
H(52) C(39) 2.67(1) no 55501
H(53) O(2) 3.45(1) no 65501
H(53) C(5) 3.37(1) no 65501
H(53) C(23) 3.28(1) no 65501
H(53) C(24) 3.12(1) no 65501
H(53) C(37) 3.35(1) no 55501
H(53) C(38) 2.04(1) no 55501
H(53) C(39) 2.67(1) no 55501
H(54) C(35) 3.01(1) no 55501
H(54) C(36) 3.11(1) no 55501
H(54) C(37) 2.696(9) no 55501
H(54) C(38) 2.04(1) no 55501
H(54) C(39) 3.31(1) no 55501
H(55) O(5) 2.897(6) no 55501
H(55) C(10) 3.45(1) no 75502
H(55) C(41) 3.27(1) no 55501
H(55) C(42) 2.04(1) no 55501
H(55) C(44) 2.04(1) no 55501
H(55) C(45) 3.29(1) no 55501
H(55) C(47) 2.830(9) no 55501
H(56) C(42) 3.254(7) no 55501
H(56) C(43) 2.036(7) no 55501
H(56) C(45) 2.05(1) no 55501
H(56) C(46) 3.28(1) no 55501
H(57) O(6) 2.93(1) no 55501
H(57) C(25) 3.58(1) no 55501
H(57) C(41) 3.273(7) no 55501
H(57) C(43) 3.29(1) no 55501
H(57) C(44) 2.06(1) no 55501
H(57) C(46) 2.057(7) no 55501
H(57) C(54) 2.838(9) no 55501
H(58) O(5) 2.013(7) no 55501
H(58) N(5) 2.965(9) no 55501
H(58) C(47) 2.865(8) no 55501
H(58) C(49) 2.08(1) no 55501
H(58) C(50) 2.56(1) no 55501
H(58) C(51) 3.00(1) no 55501
H(59) Cl(1) 2.825(7) no 75502
H(59) O(5) 2.015(7) no 55501
H(59) N(5) 2.98(1) no 55501
H(59) C(47) 2.864(9) no 55501
H(59) C(49) 2.08(1) no 55501
H(59) C(50) 3.18(1) no 55501
H(59) C(51) 3.48(1) no 55501
H(60) Pd(3) 3.543(6) no 55501
H(60) O(5) 2.996(8) no 55501
H(60) N(5) 1.988(6) no 55501
H(60) C(16) 3.240(9) no 75502
H(60) C(18) 3.39(1) no 75502
H(60) C(47) 2.831(7) no 55501
H(60) C(48) 2.07(1) no 55501
H(60) C(50) 2.03(1) no 55501
H(60) C(51) 2.656(9) no 55501
H(60) C(53) 2.722(8) no 55501
H(61) Pd(3) 3.426(6) no 55501
H(61) Cl(3) 2.989(8) no 55501
H(61) O(3) 3.266(8) no 55501
H(61) N(5) 2.617(8) no 55501
H(61) C(28) 3.38(1) no 55501
H(61) C(48) 3.37(1) no 55501
H(61) C(49) 2.03(1) no 55501
H(61) C(51) 2.06(1) no 55501
H(61) C(52) 2.75(1) no 55501
H(61) C(53) 2.66(1) no 55501
H(62) O(3) 3.328(9) no 55501
H(62) O(5) 3.481(9) no 55501
H(62) N(5) 2.720(8) no 55501
H(62) C(47) 3.399(8) no 55501
H(62) C(48) 2.68(1) no 55501
H(62) C(49) 2.03(1) no 55501
H(62) C(51) 2.065(8) no 55501
H(62) C(52) 2.60(1) no 55501
H(62) C(53) 3.32(1) no 55501
H(63) C(48) 2.838(9) no 55501
H(63) C(49) 2.661(8) no 55501
H(63) C(50) 2.05(1) no 55501
H(63) C(52) 2.02(1) no 55501
H(63) C(53) 2.00(1) no 55501
H(64) C(50) 3.34(1) no 55501
H(64) C(51) 2.05(1) no 55501
H(64) C(53) 2.65(1) no 55501
H(65) C(50) 2.70(1) no 55501
H(65) C(51) 2.03(1) no 55501
H(65) C(53) 2.66(1) no 55501
H(66) C(50) 2.65(1) no 55501
H(66) C(51) 2.03(1) no 55501
H(66) C(53) 3.28(1) no 55501
H(67) C(18) 3.31(1) no 75502
H(67) C(48) 3.59(1) no 55501
H(67) C(49) 2.754(9) no 55501
H(67) C(50) 2.68(1) no 55501
H(67) C(51) 2.00(1) no 55501
H(67) C(52) 3.28(1) no 55501
H(68) C(49) 3.433(9) no 55501
H(68) C(50) 2.71(1) no 55501
H(68) C(51) 2.01(1) no 55501
H(68) C(52) 2.66(1) no 55501
H(69) C(50) 3.348(9) no 55501
H(69) C(51) 2.02(1) no 55501
H(69) C(52) 2.65(1) no 55501
H(70) O(6) 2.00(1) no 55501
H(70) N(6) 3.030(8) no 55501
H(70) C(48) 3.58(1) no 65501
H(70) C(54) 2.91(1) no 55501
H(70) C(56) 2.095(7) no 55501
H(70) C(57) 2.545(7) no 55501
H(70) C(58) 2.95(1) no 55501
H(71) Pd(2) 2.957(8) no 55501
H(71) Cl(2) 3.276(8) no 55501
H(71) O(6) 1.99(1) no 55501
H(71) N(4) 3.217(9) no 55501
H(71) N(6) 2.938(9) no 55501
H(71) C(37) 3.541(9) no 55501
H(71) C(48) 3.49(1) no 65501
H(71) C(54) 2.83(1) no 55501
H(71) C(56) 2.096(8) no 55501
H(71) C(57) 3.237(9) no 55501
H(72) Pd(2) 3.257(6) no 55501
H(72) Pd(3) 3.529(7) no 55501
H(72) Cl(2) 3.457(7) no 55501
H(72) O(6) 3.073(8) no 55501
H(72) N(3) 3.083(8) no 55501
H(72) N(6) 2.01(1) no 55501
H(72) C(29) 3.242(9) no 55501
H(72) C(54) 2.92(1) no 55501
H(72) C(55) 2.104(7) no 55501
H(72) C(57) 2.038(9) no 55501
H(72) C(58) 2.67(1) no 55501
H(72) C(60) 2.78(2) no 55501
H(73) Pd(3) 3.443(8) no 55501
H(73) Cl(3) 3.008(6) no 55501
H(73) O(2) 3.36(1) no 75502
H(73) N(6) 2.597(9) no 55501
H(73) C(15) 3.35(1) no 75502
H(73) C(55) 3.367(8) no 55501
H(73) C(56) 2.039(8) no 55501
H(73) C(58) 2.03(1) no 55501
H(73) C(59) 2.74(1) no 55501
H(73) C(60) 2.61(2) no 55501
H(74) O(2) 3.137(9) no 75502
H(74) O(6) 3.263(8) no 55501
H(74) N(6) 2.684(9) no 55501
H(74) C(54) 3.24(1) no 55501
H(74) C(55) 2.618(9) no 55501
H(74) C(56) 2.010(9) no 55501
H(74) C(58) 2.02(1) no 55501
H(74) C(59) 2.54(1) no 55501
H(74) C(60) 3.29(2) no 55501
H(75) C(48) 3.27(1) no 65501
H(75) C(55) 2.85(1) no 55501
H(75) C(56) 2.63(1) no 55501
H(75) C(57) 2.02(1) no 55501
H(75) C(59) 2.06(1) no 55501
H(75) C(60) 2.01(1) no 55501
H(76) C(57) 2.64(1) no 55501
H(76) C(58) 2.06(1) no 55501
H(76) C(60) 3.33(2) no 55501
H(77) C(57) 3.31(1) no 55501
H(77) C(58) 2.07(2) no 55501
H(77) C(60) 2.71(2) no 55501
H(78) C(57) 2.69(1) no 55501
H(78) C(58) 2.07(1) no 55501
H(78) C(60) 2.72(2) no 55501
H(79) C(56) 3.47(1) no 55501
H(79) C(57) 2.67(1) no 55501
H(79) C(58) 2.02(1) no 55501
H(79) C(59) 2.70(1) no 55501
H(80) C(51) 3.33(2) no 65501
H(80) C(53) 2.97(2) no 65501
H(80) C(57) 3.32(2) no 55501
H(80) C(58) 2.04(2) no 55501
H(80) C(59) 2.71(2) no 55501
H(81) C(31) 3.37(2) no 55501
H(81) C(33) 3.52(2) no 55501
H(81) C(56) 2.81(2) no 55501
H(81) C(57) 2.67(2) no 55501
H(81) C(58) 2.03(1) no 55501
H(81) C(59) 3.34(2) no 55501

loop_
_geom_torsion_atom_site_label_1
_geom_torsion_atom_site_label_2
_geom_torsion_atom_site_label_3
_geom_torsion_atom_site_label_4
_geom_torsion
_geom_torsion_publ_flag
Cl(1) Pd(1) N(1) C(7) -179(623) yes
Cl(1) Pd(1) N(1) C(9) 8.4(6) yes
N(2) Pd(1) N(1) C(7) -2.4(8) yes
N(2) Pd(1) N(1) C(9) -174.0(4) yes
C(1) Pd(1) N(1) C(7) 0.9(5) yes
C(1) Pd(1) N(1) C(9) -170.7(6) yes
Cl(1) Pd(1) N(2) C(14) -177.0(4) yes
Cl(1) Pd(1) N(2) C(16) -0.8(6) yes
N(1) Pd(1) N(2) C(14) 5.4(7) yes
N(1) Pd(1) N(2) C(16) -178.4(4) yes
C(1) Pd(1) N(2) C(14) 2.2(4) yes
C(1) Pd(1) N(2) C(16) 178.4(6) yes
N(1) Pd(1) C(1) C(2) -0.3(4) yes
N(1) Pd(1) C(1) C(6) 178.3(5) yes
N(2) Pd(1) C(1) C(2) 178.4(5) yes
N(2) Pd(1) C(1) C(6) -3.0(4) yes
Cl(2) Pd(2) N(3) C(27) -179.1(4) yes
Cl(2) Pd(2) N(3) C(29) -4.8(6) yes
N(4) Pd(2) N(3) C(27) -3.7(7) yes
N(4) Pd(2) N(3) C(29) 170.6(4) yes
C(21) Pd(2) N(3) C(27) -3.1(4) yes
C(21) Pd(2) N(3) C(29) 171.2(6) yes
Cl(2) Pd(2) N(4) C(34) 174.8(4) yes
Cl(2) Pd(2) N(4) C(36) -18.4(6) yes
N(3) Pd(2) N(4) C(34) -0.6(7) yes
N(3) Pd(2) N(4) C(36) 166.2(4) yes
C(21) Pd(2) N(4) C(34) -1.2(4) yes
C(21) Pd(2) N(4) C(36) 165.6(6) yes
N(3) Pd(2) C(21) C(22) 3.8(5) yes
N(3) Pd(2) C(21) C(26) -177.5(5) yes
N(4) Pd(2) C(21) C(22) -176.4(5) yes
N(4) Pd(2) C(21) C(26) 2.3(5) yes
Cl(3) Pd(3) N(5) C(47) -174.2(4) yes
Cl(3) Pd(3) N(5) C(49) 2.8(6) yes
N(6) Pd(3) N(5) C(47) 0.5(7) yes
N(6) Pd(3) N(5) C(49) 177.5(4) yes
C(41) Pd(3) N(5) C(47) 0.6(4) yes
C(41) Pd(3) N(5) C(49) 177.6(6) yes
Cl(3) Pd(3) N(6) C(54) 175.6(4) yes
Cl(3) Pd(3) N(6) C(56) -3.7(6) yes
N(5) Pd(3) N(6) C(54) 0.9(8) yes
N(5) Pd(3) N(6) C(56) -178.4(4) yes
C(41) Pd(3) N(6) C(54) 0.8(4) yes
C(41) Pd(3) N(6) C(56) -178.6(6) yes
N(5) Pd(3) C(41) C(42) -1.7(5) yes
N(5) Pd(3) C(41) C(46) -178.9(5) yes
N(6) Pd(3) C(41) C(42) 178.3(5) yes
N(6) Pd(3) C(41) C(46) 1.0(5) yes
C(8) O(1) C(7) N(1) -5.2(8) yes
C(8) O(1) C(7) C(2) 177.2(6) yes
C(7) O(1) C(8) C(9) 12.5(7) yes
C(7) O(1) C(8) H(4) 131.8(8) no
C(7) O(1) C(8) H(5) -107.0(7) no
C(15) O(2) C(14) N(2) 4.3(7) yes
C(15) O(2) C(14) C(6) -173.9(5) yes
C(14) O(2) C(15) C(16) -9.4(6) yes
C(14) O(2) C(15) H(16) 110.0(9) no
C(14) O(2) C(15) H(17) -128.6(8) no
C(28) O(3) C(27) N(3) 4.1(7) yes
C(28) O(3) C(27) C(22) -176.0(5) yes
C(27) O(3) C(28) C(29) -11.9(7) yes
C(27) O(3) C(28) H(31) 106.8(8) no
C(27) O(3) C(28) H(32) -132.1(8) no
C(35) O(4) C(34) N(4) -1.1(7) yes
C(35) O(4) C(34) C(26) 175.3(5) yes
C(34) O(4) C(35) C(36) -4.1(6) yes
C(34) O(4) C(35) H(43) 115.3(8) no
C(34) O(4) C(35) H(44) -123.6(7) no
C(48) O(5) C(47) N(5) -1.8(7) yes
C(48) O(5) C(47) C(42) 178.0(5) yes
C(47) O(5) C(48) C(49) 0.3(6) yes
C(47) O(5) C(48) H(58) 119.6(9) no
C(47) O(5) C(48) H(59) -119.1(9) no
C(55) O(6) C(54) N(6) -3.1(7) yes
C(55) O(6) C(54) C(46) 178.2(6) yes
C(54) O(6) C(55) C(56) 6.2(7) yes
C(54) O(6) C(55) H(70) 125.7(7) no
C(54) O(6) C(55) H(71) -113.2(7) no
Pd(1) N(1) C(7) O(1) -178.9(5) yes
Pd(1) N(1) C(7) C(2) -1.2(8) yes
C(9) N(1) C(7) O(1) -5.0(8) yes
C(9) N(1) C(7) C(2) 172.7(5) yes
Pd(1) N(1) C(9) C(8) -175.9(6) yes
Pd(1) N(1) C(9) C(10) 63.8(7) yes
Pd(1) N(1) C(9) H(6) -57.9(9) no
C(7) N(1) C(9) C(8) 12.2(7) yes
C(7) N(1) C(9) C(10) -108.1(5) yes
C(7) N(1) C(9) H(6) 130.2(7) no
Pd(1) N(2) C(14) O(2) -179.4(4) yes
Pd(1) N(2) C(14) C(6) -1.2(7) yes
C(16) N(2) C(14) O(2) 3.3(7) yes
C(16) N(2) C(14) C(6) -178.5(5) yes
Pd(1) N(2) C(16) C(15) 175.0(5) yes
Pd(1) N(2) C(16) C(17) 51.8(8) yes
Pd(1) N(2) C(16) H(18) -69.4(9) no
C(14) N(2) C(16) C(15) -8.7(6) yes
C(14) N(2) C(16) C(17) -131.8(5) yes
C(14) N(2) C(16) H(18) 107.0(7) no
Pd(2) N(3) C(27) O(3) -178.0(4) yes
Pd(2) N(3) C(27) C(22) 2.1(7) yes
C(29) N(3) C(27) O(3) 6.0(7) yes
C(29) N(3) C(27) C(22) -173.8(5) yes
Pd(2) N(3) C(29) C(28) 172.8(6) yes
Pd(2) N(3) C(29) C(30) 49.4(9) yes
Pd(2) N(3) C(29) H(33) -72(1) no
C(27) N(3) C(29) C(28) -12.6(7) yes
C(27) N(3) C(29) C(30) -136.1(7) yes
C(27) N(3) C(29) H(33) 102(1) no
Pd(2) N(4) C(34) O(4) 176.5(4) yes
Pd(2) N(4) C(34) C(26) 0.0(7) yes
C(36) N(4) C(34) O(4) 6.1(7) yes
C(36) N(4) C(34) C(26) -170.4(5) yes
Pd(2) N(4) C(36) C(35) -175.0(5) yes
Pd(2) N(4) C(36) C(37) 60.7(8) yes
Pd(2) N(4) C(36) H(45) -60(1) no
C(34) N(4) C(36) C(35) -7.9(6) yes
C(34) N(4) C(36) C(37) -132.2(6) yes
C(34) N(4) C(36) H(45) 106.8(9) no
Pd(3) N(5) C(47) O(5) -179.7(4) yes
Pd(3) N(5) C(47) C(42) 0.5(7) yes
C(49) N(5) C(47) O(5) 2.5(7) yes
C(49) N(5) C(47) C(42) -177.3(5) yes
Pd(3) N(5) C(49) C(48) -179.0(5) yes
Pd(3) N(5) C(49) C(50) 57.8(9) yes
Pd(3) N(5) C(49) H(60) -63(1) no
C(47) N(5) C(49) C(48) -1.9(6) yes
C(47) N(5) C(49) C(50) -125.1(6) yes
C(47) N(5) C(49) H(60) 113.5(8) no
Pd(3) N(6) C(54) O(6) 178.7(5) yes
Pd(3) N(6) C(54) C(46) -2.5(8) yes
C(56) N(6) C(54) O(6) -1.8(8) yes
C(56) N(6) C(54) C(46) 177.0(5) yes
Pd(3) N(6) C(56) C(55) -175.3(6) yes
Pd(3) N(6) C(56) C(57) 64.3(8) yes
Pd(3) N(6) C(56) H(72) -57.4(9) no
C(54) N(6) C(56) C(55) 5.3(6) yes
C(54) N(6) C(56) C(57) -115.1(5) yes
C(54) N(6) C(56) H(72) 123.2(6) no
Pd(1) C(1) C(2) C(3) 177.4(5) yes
Pd(1) C(1) C(2) C(7) -0.2(7) yes
C(6) C(1) C(2) C(3) -1.3(9) yes
C(6) C(1) C(2) C(7) -178.8(6) yes
Pd(1) C(1) C(6) C(5) -177.5(5) yes
Pd(1) C(1) C(6) C(14) 3.1(7) yes
C(2) C(1) C(6) C(5) 1.2(9) yes
C(2) C(1) C(6) C(14) -178.3(5) yes
C(1) C(2) C(3) C(4) 0.6(9) yes
C(1) C(2) C(3) H(1) -179.5(8) no
C(7) C(2) C(3) C(4) 177.4(6) yes
C(7) C(2) C(3) H(1) -2(1) no
C(1) C(2) C(7) O(1) 178.5(6) yes
C(1) C(2) C(7) N(1) 0.9(8) yes
C(3) C(2) C(7) O(1) 1(1) yes
C(3) C(2) C(7) N(1) -176.2(7) yes
C(2) C(3) C(4) C(5) 0(1) yes
C(2) C(3) C(4) H(2) 179(508) no
H(1) C(3) C(4) C(5) -179(508) no
H(1) C(3) C(4) H(2) 0(1) no
C(3) C(4) C(5) C(6) 0(1) yes
C(3) C(4) C(5) H(3) -179.4(8) no
H(2) C(4) C(5) C(6) -179(623) no
H(2) C(4) C(5) H(3) 1(1) no
C(4) C(5) C(6) C(1) -0.3(9) yes
C(4) C(5) C(6) C(14) 179.0(6) yes
H(3) C(5) C(6) C(1) 178.7(7) no
H(3) C(5) C(6) C(14) -2(1) no
C(1) C(6) C(14) O(2) 177.1(5) yes
C(1) C(6) C(14) N(2) -1.1(8) yes
C(5) C(6) C(14) O(2) -2(1) yes
C(5) C(6) C(14) N(2) 179.6(6) yes
O(1) C(8) C(9) N(1) -14.8(7) yes
O(1) C(8) C(9) C(10) 102.8(7) yes
O(1) C(8) C(9) H(6) -132.7(9) no
H(4) C(8) C(9) N(1) -134.2(8) no
H(4) C(8) C(9) C(10) -16(1) no
H(4) C(8) C(9) H(6) 107(1) no
H(5) C(8) C(9) N(1) 104.5(9) no
H(5) C(8) C(9) C(10) -138.0(9) no
H(5) C(8) C(9) H(6) -13(1) no
N(1) C(9) C(10) C(11) -175.1(4) yes
N(1) C(9) C(10) H(7) -54.6(8) no
N(1) C(9) C(10) H(8) 63.5(9) no
C(8) C(9) C(10) C(11) 71.9(7) yes
C(8) C(9) C(10) H(7) -167.6(8) no
C(8) C(9) C(10) H(8) -49(1) no
H(6) C(9) C(10) C(11) -53.0(9) no
H(6) C(9) C(10) H(7) 67(1) no
H(6) C(9) C(10) H(8) -174(1) no
C(9) C(10) C(11) C(12) -176.1(5) yes
C(9) C(10) C(11) C(13) 60.9(6) yes
C(9) C(10) C(11) H(9) -59.1(8) no
H(7) C(10) C(11) C(12) 63.2(7) no
H(7) C(10) C(11) C(13) -59.8(8) no
H(7) C(10) C(11) H(9) -179(508) no
H(8) C(10) C(11) C(12) -55.0(7) no
H(8) C(10) C(11) C(13) -178.1(6) no
H(8) C(10) C(11) H(9) 61.9(9) no
C(10) C(11) C(12) H(10) 56(1) no
C(10) C(11) C(12) H(11) 177.5(7) no
C(10) C(11) C(12) H(12) -63(1) no
C(13) C(11) C(12) H(10) -179(1) no
C(13) C(11) C(12) H(11) -58.5(9) no
C(13) C(11) C(12) H(12) 60(1) no
H(9) C(11) C(12) H(10) -60(1) no
H(9) C(11) C(12) H(11) 60(1) no
H(9) C(11) C(12) H(12) 179(508) no
C(10) C(11) C(13) H(13) 60.3(9) no
C(10) C(11) C(13) H(14) -179.6(7) no
C(10) C(11) C(13) H(15) -59(1) no
C(12) C(11) C(13) H(13) -61(1) no
C(12) C(11) C(13) H(14) 58(1) no
C(12) C(11) C(13) H(15) 178(1) no
H(9) C(11) C(13) H(13) 179(804) no
H(9) C(11) C(13) H(14) -60(1) no
H(9) C(11) C(13) H(15) 59(1) no
O(2) C(15) C(16) N(2) 10.7(6) yes
O(2) C(15) C(16) C(17) 132.5(5) yes
O(2) C(15) C(16) H(18) -104.3(6) no
H(16) C(15) C(16) N(2) -108.8(7) no
H(16) C(15) C(16) C(17) 13.0(8) no
H(16) C(15) C(16) H(18) 136.2(7) no
H(17) C(15) C(16) N(2) 130.1(7) no
H(17) C(15) C(16) C(17) -108.1(7) no
H(17) C(15) C(16) H(18) 15.0(8) no
N(2) C(16) C(17) C(18) -158.5(6) yes
N(2) C(16) C(17) H(19) -36.7(8) no
N(2) C(16) C(17) H(20) 81.7(9) no
C(15) C(16) C(17) C(18) 86.3(7) yes
C(15) C(16) C(17) H(19) -151.8(6) no
C(15) C(16) C(17) H(20) -33.4(9) no
H(18) C(16) C(17) C(18) -37(1) no
H(18) C(16) C(17) H(19) 84.5(9) no
H(18) C(16) C(17) H(20) -157.1(9) no
C(16) C(17) C(18) C(19) 175.9(7) yes
C(16) C(17) C(18) C(20) -60.0(9) yes
C(16) C(17) C(18) H(21) 57(1) no
H(19) C(17) C(18) C(19) 54.4(9) no
H(19) C(17) C(18) C(20) 178.6(8) no
H(19) C(17) C(18) H(21) -63(1) no
H(20) C(17) C(18) C(19) -63(1) no
H(20) C(17) C(18) C(20) 60(1) no
H(20) C(17) C(18) H(21) 177(1) no
C(17) C(18) C(19) H(22) -178.2(9) no
C(17) C(18) C(19) H(23) -57(1) no
C(17) C(18) C(19) H(24) 62(1) no
C(20) C(18) C(19) H(22) 56(1) no
C(20) C(18) C(19) H(23) 176.9(7) no
C(20) C(18) C(19) H(24) -63(1) no
H(21) C(18) C(19) H(22) -60(1) no
H(21) C(18) C(19) H(23) 60(1) no
H(21) C(18) C(19) H(24) -179(508) no
C(17) C(18) C(20) H(25) -61(1) no
C(17) C(18) C(20) H(26) 57(1) no
C(17) C(18) C(20) H(27) 179(359) no
C(19) C(18) C(20) H(25) 62(1) no
C(19) C(18) C(20) H(26) -178(1) no
C(19) C(18) C(20) H(27) -56(1) no
H(21) C(18) C(20) H(25) -179(623) no
H(21) C(18) C(20) H(26) -60(1) no
H(21) C(18) C(20) H(27) 60(1) no
Pd(2) C(21) C(22) C(23) 179(359) yes
Pd(2) C(21) C(22) C(27) -3.7(7) yes
C(26) C(21) C(22) C(23) 1.1(9) yes
C(26) C(21) C(22) C(27) 177.6(6) yes
Pd(2) C(21) C(26) C(25) 179.4(5) yes
Pd(2) C(21) C(26) C(34) -2.8(7) yes
C(22) C(21) C(26) C(25) -2.0(9) yes
C(22) C(21) C(26) C(34) 175.9(6) yes
C(21) C(22) C(23) C(24) 1(1) yes
C(21) C(22) C(23) H(28) -177.9(8) no
C(27) C(22) C(23) C(24) -174.2(7) yes
C(27) C(22) C(23) H(28) 6(1) no
C(21) C(22) C(27) O(3) -179.0(6) yes
C(21) C(22) C(27) N(3) 0.9(8) yes
C(23) C(22) C(27) O(3) -3(1) yes
C(23) C(22) C(27) N(3) 176.7(6) yes
C(22) C(23) C(24) C(25) -3(1) yes
C(22) C(23) C(24) H(29) 175.9(8) no
H(28) C(23) C(24) C(25) 176.2(8) no
H(28) C(23) C(24) H(29) -4(1) no
C(23) C(24) C(25) C(26) 2(1) yes
C(23) C(24) C(25) H(30) -177.6(8) no
H(29) C(24) C(25) C(26) -176.8(8) no
H(29) C(24) C(25) H(30) 3(1) no
C(24) C(25) C(26) C(21) 0.3(9) yes
C(24) C(25) C(26) C(34) -177.0(6) yes
H(30) C(25) C(26) C(21) -179(508) no
H(30) C(25) C(26) C(34) 2(1) no
C(21) C(26) C(34) O(4) -174.6(5) yes
C(21) C(26) C(34) N(4) 1.7(8) yes
C(25) C(26) C(34) O(4) 2(1) yes
C(25) C(26) C(34) N(4) 179.2(6) yes
O(3) C(28) C(29) N(3) 14.6(7) yes
O(3) C(28) C(29) C(30) 136.9(7) yes
O(3) C(28) C(29) H(33) -100.7(9) no
H(31) C(28) C(29) N(3) -104.2(8) no
H(31) C(28) C(29) C(30) 18(1) no
H(31) C(28) C(29) H(33) 140(1) no
H(32) C(28) C(29) N(3) 134.7(9) no
H(32) C(28) C(29) C(30) -102(1) no
H(32) C(28) C(29) H(33) 19(1) no
N(3) C(29) C(30) C(31) -133.2(8) yes
N(3) C(29) C(30) H(34) -19(1) no
N(3) C(29) C(30) H(35) 98.9(9) no
C(28) C(29) C(30) C(31) 111.4(8) yes
C(28) C(29) C(30) H(34) -135(1) no
C(28) C(29) C(30) H(35) -16(1) no
H(33) C(29) C(30) C(31) -11(1) no
H(33) C(29) C(30) H(34) 102(1) no
H(33) C(29) C(30) H(35) -139.2(9) no
C(29) C(30) C(31) C(32) 179(623) yes
C(29) C(30) C(31) C(33) -56(1) yes
C(29) C(30) C(31) H(36) 71(1) no
H(34) C(30) C(31) C(32) 64(1) no
H(34) C(30) C(31) C(33) -171(1) no
H(34) C(30) C(31) H(36) -43(2) no
H(35) C(30) C(31) C(32) -56(1) no
H(35) C(30) C(31) C(33) 66(2) no
H(35) C(30) C(31) H(36) -165(1) no
C(30) C(31) C(32) H(37) 72(2) no
C(30) C(31) C(32) H(38) -168(1) no
C(30) C(31) C(32) H(39) -53(2) no
C(33) C(31) C(32) H(37) -60(3) no
C(33) C(31) C(32) H(38) 58(2) no
C(33) C(31) C(32) H(39) 173(2) no
H(36) C(31) C(32) H(37) -179(358) no
H(36) C(31) C(32) H(38) -60(2) no
H(36) C(31) C(32) H(39) 54(3) no
C(30) C(31) C(33) H(40) 70(2) no
C(30) C(31) C(33) H(41) -174(1) no
C(30) C(31) C(33) H(42) -53(2) no
C(32) C(31) C(33) H(40) -173(1) no
C(32) C(31) C(33) H(41) -59(1) no
C(32) C(31) C(33) H(42) 62(2) no
H(36) C(31) C(33) H(40) -56(2) no
H(36) C(31) C(33) H(41) 58(2) no
H(36) C(31) C(33) H(42) -179(880) no
O(4) C(35) C(36) N(4) 7.0(7) yes
O(4) C(35) C(36) C(37) 130.7(6) yes
O(4) C(35) C(36) H(45) -107.6(8) no
H(43) C(35) C(36) N(4) -112.1(8) no
H(43) C(35) C(36) C(37) 11(1) no
H(43) C(35) C(36) H(45) 133(1) no
H(44) C(35) C(36) N(4) 126.1(8) no
H(44) C(35) C(36) C(37) -110.1(9) no
H(44) C(35) C(36) H(45) 11(1) no
N(4) C(36) C(37) C(38) -150.8(6) yes
N(4) C(36) C(37) H(46) -31(1) no
N(4) C(36) C(37) H(47) 87.5(8) no
C(35) C(36) C(37) C(38) 92.1(7) yes
C(35) C(36) C(37) H(46) -148.3(8) no
C(35) C(36) C(37) H(47) -29.7(9) no
H(45) C(36) C(37) C(38) -29.7(8) no
H(45) C(36) C(37) H(46) 89(1) no
H(45) C(36) C(37) H(47) -151.4(7) no
C(36) C(37) C(38) C(39) 78.5(8) yes
C(36) C(37) C(38) C(40) -45.9(8) yes
C(36) C(37) C(38) H(48) -163.3(8) no
H(46) C(37) C(38) C(39) -41(1) no
H(46) C(37) C(38) C(40) -165.8(8) no
H(46) C(37) C(38) H(48) 76(1) no
H(47) C(37) C(38) C(39) -160.0(9) no
H(47) C(37) C(38) C(40) 75(1) no
H(47) C(37) C(38) H(48) -41(1) no
C(37) C(38) C(39) H(49) -61(1) no
C(37) C(38) C(39) H(50) 57(1) no
C(37) C(38) C(39) H(51) 177(1) no
C(40) C(38) C(39) H(49) 63(1) no
C(40) C(38) C(39) H(50) -176(1) no
C(40) C(38) C(39) H(51) -56(1) no
H(48) C(38) C(39) H(49) -179(881) no
H(48) C(38) C(39) H(50) -60(1) no
H(48) C(38) C(39) H(51) 59(1) no
C(37) C(38) C(40) H(52) 61(1) no
C(37) C(38) C(40) H(53) -178.2(9) no
C(37) C(38) C(40) H(54) -57(1) no
C(39) C(38) C(40) H(52) -62(1) no
C(39) C(38) C(40) H(53) 57(1) no
C(39) C(38) C(40) H(54) 178(1) no
H(48) C(38) C(40) H(52) -179(508) no
H(48) C(38) C(40) H(53) -59(1) no
H(48) C(38) C(40) H(54) 61(1) no
Pd(3) C(41) C(42) C(43) -177.1(5) yes
Pd(3) C(41) C(42) C(47) 2.3(7) yes
C(46) C(41) C(42) C(43) 0.1(9) yes
C(46) C(41) C(42) C(47) 179.5(6) yes
Pd(3) C(41) C(46) C(45) 176.5(5) yes
Pd(3) C(41) C(46) C(54) -2.5(8) yes
C(42) C(41) C(46) C(45) 0(1) yes
C(42) C(41) C(46) C(54) -179(359) yes
C(41) C(42) C(43) C(44) 0.8(9) yes
C(41) C(42) C(43) H(55) -179.5(7) no
C(47) C(42) C(43) C(44) -178.5(6) yes
C(47) C(42) C(43) H(55) 1(1) no
C(41) C(42) C(47) O(5) 178.5(5) yes
C(41) C(42) C(47) N(5) -1.8(8) yes
C(43) C(42) C(47) O(5) -2(1) yes
C(43) C(42) C(47) N(5) 177.6(6) yes
C(42) C(43) C(44) C(45) -1(1) yes
C(42) C(43) C(44) H(56) 177.9(8) no
H(55) C(43) C(44) C(45) 179.2(8) no
H(55) C(43) C(44) H(56) -1(1) no
C(43) C(44) C(45) C(46) 0(1) yes
C(43) C(44) C(45) H(57) -178.2(9) no
H(56) C(44) C(45) C(46) -178.5(8) no
H(56) C(44) C(45) H(57) 2(1) no
C(44) C(45) C(46) C(41) 0(1) yes
C(44) C(45) C(46) C(54) 179.1(7) yes
H(57) C(45) C(46) C(41) 179.1(8) no
H(57) C(45) C(46) C(54) -2(1) no
C(41) C(46) C(54) O(6) -178.1(6) yes
C(41) C(46) C(54) N(6) 3.2(8) yes
C(45) C(46) C(54) O(6) 3(1) yes
C(45) C(46) C(54) N(6) -175.6(7) yes
O(5) C(48) C(49) N(5) 0.9(7) yes
O(5) C(48) C(49) C(50) 123.4(6) yes
O(5) C(48) C(49) H(60) -114.6(6) no
H(58) C(48) C(49) N(5) -118.3(7) no
H(58) C(48) C(49) C(50) 4.1(8) no
H(58) C(48) C(49) H(60) 126.2(7) no
H(59) C(48) C(49) N(5) 120.4(7) no
H(59) C(48) C(49) C(50) -117.1(7) no
H(59) C(48) C(49) H(60) 4.9(8) no
N(5) C(49) C(50) C(51) -172.4(6) yes
N(5) C(49) C(50) H(61) -52.3(9) no
N(5) C(49) C(50) H(62) 66(1) no
C(48) C(49) C(50) C(51) 71.6(7) yes
C(48) C(49) C(50) H(61) -168.3(6) no
C(48) C(49) C(50) H(62) -49.2(9) no
H(60) C(49) C(50) C(51) -50(1) no
H(60) C(49) C(50) H(61) 69.4(9) no
H(60) C(49) C(50) H(62) -171.6(9) no
C(49) C(50) C(51) C(52) -169.6(8) yes
C(49) C(50) C(51) C(53) 66(1) yes
C(49) C(50) C(51) H(63) -52(1) no
H(61) C(50) C(51) C(52) 70(1) no
H(61) C(50) C(51) C(53) -53(1) no
H(61) C(50) C(51) H(63) -172.3(9) no
H(62) C(50) C(51) C(52) -48(1) no
H(62) C(50) C(51) C(53) -172.3(9) no
H(62) C(50) C(51) H(63) 68(1) no
C(50) C(51) C(52) H(64) 176(1) no
C(50) C(51) C(52) H(65) -62(1) no
C(50) C(51) C(52) H(66) 56(1) no
C(53) C(51) C(52) H(64) -58(1) no
C(53) C(51) C(52) H(65) 61(1) no
C(53) C(51) C(52) H(66) -178(1) no
H(63) C(51) C(52) H(64) 59(1) no
H(63) C(51) C(52) H(65) -179(881) no
H(63) C(51) C(52) H(66) -60(1) no
C(50) C(51) C(53) H(67) -58(1) no
C(50) C(51) C(53) H(68) 61(1) no
C(50) C(51) C(53) H(69) -178(1) no
C(52) C(51) C(53) H(67) 178.6(9) no
C(52) C(51) C(53) H(68) -62.0(9) no
C(52) C(51) C(53) H(69) 58(1) no
H(63) C(51) C(53) H(67) 60(1) no
H(63) C(51) C(53) H(68) 179(881) no
H(63) C(51) C(53) H(69) -59(1) no
O(6) C(55) C(56) N(6) -6.9(7) yes
O(6) C(55) C(56) C(57) 112.3(7) yes
O(6) C(55) C(56) H(72) -124.1(9) no
H(70) C(55) C(56) N(6) -126.4(9) no
H(70) C(55) C(56) C(57) -7(1) no
H(70) C(55) C(56) H(72) 116(1) no
H(71) C(55) C(56) N(6) 112.4(9) no
H(71) C(55) C(56) C(57) -128.4(9) no
H(71) C(55) C(56) H(72) -4(1) no
N(6) C(56) C(57) C(58) -172.6(5) yes
N(6) C(56) C(57) H(73) -50.8(9) no
N(6) C(56) C(57) H(74) 67.9(8) no
C(55) C(56) C(57) C(58) 74.3(7) yes
C(55) C(56) C(57) H(73) -163.9(8) no
C(55) C(56) C(57) H(74) -45(1) no
H(72) C(56) C(57) C(58) -50.2(8) no
H(72) C(56) C(57) H(73) 71(1) no
H(72) C(56) C(57) H(74) -169.8(8) no
C(56) C(57) C(58) C(59) -165.3(5) yes
C(56) C(57) C(58) C(60) 70.9(8) yes
C(56) C(57) C(58) H(75) -47(1) no
H(73) C(57) C(58) C(59) 72.4(8) no
H(73) C(57) C(58) C(60) -51(1) no
H(73) C(57) C(58) H(75) -169(1) no
H(74) C(57) C(58) C(59) -46.3(8) no
H(74) C(57) C(58) C(60) -170.1(7) no
H(74) C(57) C(58) H(75) 71(1) no
C(57) C(58) C(59) H(76) 57(1) no
C(57) C(58) C(59) H(77) 177.1(8) no
C(57) C(58) C(59) H(78) -62(1) no
C(60) C(58) C(59) H(76) -179(1) no
C(60) C(58) C(59) H(77) -59(1) no
C(60) C(58) C(59) H(78) 60(1) no
H(75) C(58) C(59) H(76) -60(1) no
H(75) C(58) C(59) H(77) 59(1) no
H(75) C(58) C(59) H(78) 179(508) no
C(57) C(58) C(60) H(79) 61(1) no
C(57) C(58) C(60) H(80) -178(1) no
C(57) C(58) C(60) H(81) -58(1) no
C(59) C(58) C(60) H(79) -61(1) no
C(59) C(58) C(60) H(80) 58(1) no
C(59) C(58) C(60) H(81) 179(359) no
H(75) C(58) C(60) H(79) 179(719) no
H(75) C(58) C(60) H(80) -60(1) no
H(75) C(58) C(60) H(81) 60(1) no
